data_4135558
loop_
_publ_author_name
'Shao, Li'
'Zhang, Hanwen'
'He, Xiaoqing'
'Hua, Bin'
'Hu, Xiangquan'
'Wan, Caixia'
'Kelley, Steven P.'
'Atwood, Jerry L.'

_publ_section_title
;
 Molecular Entrapment of Polymers by Pyrogallol[4]arenes.
;
_journal_issue 2
_journal_name_full 'Journal of the American Chemical Society'
_journal_page_first 693
_journal_page_last 698
_journal_paper_doi 10.1021/jacs.0c12685
_journal_volume 143
_journal_year 2021
_chemical_formula_moiety '2(C40 H48 O12), C8 H18 O5, 2.5(H2 O), C2 H3 N'
_chemical_formula_sum 'C90 H122 N O31.5'
_chemical_formula_weight 1721.88
_space_group_crystal_system monoclinic
_space_group_IT_number 14
_space_group_name_Hall '-P 2yn'
_space_group_name_H-M_alt 'P 1 21/n 1'
_atom_sites_solution_hydrogens mixed
_atom_sites_solution_primary dual
_audit_creation_date 2019-12-26
_audit_creation_method
;
Olex2 1.2
(compiled 2018.05.29 svn.r3508 for OlexSys, GUI svn.r5506)
;
_cell_angle_alpha 90
_cell_angle_beta 96.637(2)
_cell_angle_gamma 90
_cell_formula_units_Z 4
_cell_length_a 11.6204(7)
_cell_length_b 23.4636(12)
_cell_length_c 35.458(2)
_cell_measurement_reflns_used 9910
_cell_measurement_temperature 298.15
_cell_measurement_theta_max 26.850
_cell_measurement_theta_min 2.175
_cell_volume 9603.1(9)
_computing_cell_refinement 'SAINT v8.37A (Bruker, 2015)'
_computing_data_reduction 'SAINT v8.37A (Bruker, 2015)'
_computing_molecular_graphics 'Olex2 (Dolomanov et al., 2009)'
_computing_publication_material 'Olex2 (Dolomanov et al., 2009)'
_computing_structure_refinement 'ShelXL (Sheldrick, 2015)'
_computing_structure_solution 'ShelXT (Sheldrick, 2015)'
_diffrn_ambient_temperature 298.15
_diffrn_measured_fraction_theta_full 0.999
_diffrn_measured_fraction_theta_max 0.996
_diffrn_measurement_device_type 'Bruker APEX-II CCD'
_diffrn_measurement_method '\f and \w scans'
_diffrn_radiation_type MoK\a
_diffrn_radiation_wavelength 0.71073
_diffrn_reflns_av_R_equivalents 0.0957
_diffrn_reflns_av_unetI/netI 0.0963
_diffrn_reflns_Laue_measured_fraction_full 0.999
_diffrn_reflns_Laue_measured_fraction_max 0.996
_diffrn_reflns_limit_h_max 14
_diffrn_reflns_limit_h_min -15
_diffrn_reflns_limit_k_max 30
_diffrn_reflns_limit_k_min -30
_diffrn_reflns_limit_l_max 45
_diffrn_reflns_limit_l_min -46
_diffrn_reflns_number 89847
_diffrn_reflns_point_group_measured_fraction_full 0.999
_diffrn_reflns_point_group_measured_fraction_max 0.996
_diffrn_reflns_theta_full 25.242
_diffrn_reflns_theta_max 27.527
_diffrn_reflns_theta_min 1.966
_diffrn_standards_number 0
_exptl_absorpt_coefficient_mu 0.090
_exptl_absorpt_correction_T_max 0.7456
_exptl_absorpt_correction_T_min 0.6759
_exptl_absorpt_correction_type multi-scan
_exptl_absorpt_process_details
'SADABS-2016/2 (Bruker,2016/2) was used for absorption correction. wR2(int) was 0.1285 before and 0.0688 after correction. The Ratio of minimum to maximum transmission is 0.9065. The \l/2 correction factor is Not present.'
_exptl_crystal_colour colourless
_exptl_crystal_colour_primary colourless
_exptl_crystal_density_diffrn 1.191
_exptl_crystal_description block
_exptl_crystal_F_000 3684
_exptl_crystal_size_max 0.12
_exptl_crystal_size_mid 0.11
_exptl_crystal_size_min 0.1
_refine_diff_density_max 1.099
_refine_diff_density_min -0.557
_refine_diff_density_rms 0.068
_refine_ls_extinction_method none
_refine_ls_goodness_of_fit_ref 1.036
_refine_ls_hydrogen_treatment constr
_refine_ls_matrix_type full
_refine_ls_number_parameters 1215
_refine_ls_number_reflns 22028
_refine_ls_number_restraints 156
_refine_ls_restrained_S_all 1.045
_refine_ls_R_factor_all 0.1583
_refine_ls_R_factor_gt 0.0819
_refine_ls_shift/su_max 0.003
_refine_ls_shift/su_mean 0.000
_refine_ls_structure_factor_coef Fsqd
_refine_ls_weighting_details 'w=1/[\s^2^(Fo^2^)+(0.1151P)^2^+8.5242P] where P=(Fo^2^+2Fc^2^)/3'
_refine_ls_weighting_scheme calc
_refine_ls_wR_factor_gt 0.2160
_refine_ls_wR_factor_ref 0.2659
_reflns_Friedel_coverage 0.000
_reflns_number_gt 11255
_reflns_number_total 22028
_reflns_threshold_expression 'I > 2\s(I)'
_cod_data_source_file ja0c12685_si_004.cif
_cod_data_source_block 20191224hb1_sq
_cod_original_cell_volume 9603.0(10)
_cod_original_formula_sum 'C90 H122 N O31.50'
_cod_database_code 4135558
_shelx_shelxl_version_number 2018/3
_shelx_space_group_comment
;
The symmetry employed for this shelxl refinement is uniquely defined
by the following loop, which should always be used as a source of
symmetry information in preference to the above space-group names.
They are only intended as comments.
;
_shelx_estimated_absorpt_t_max 0.991
_shelx_estimated_absorpt_t_min 0.989
_olex2_refinement_description
;
1. Fixed Uiso
 At 1.2 times of:
  All C(H) groups, All C(H,H) groups, All C(H,H,H,H) groups
 At 1.5 times of:
  All C(H,H,H) groups, All O(H) groups, All O(H,H) groups
2. Restrained distances
 C89-C78 = C85-C78 = C86-C83 = C93-C90 = C92-C91 = C88-C84
 1.54 with sigma of 0.01
 O30-C85 = O29-C89 = O30-C86 = O29-C93 = O27-C83 = O32-C90 = O32-C91 = O27-C84
 = O28-C92 = O31-C88
 1.43 with sigma of 0.01
 C85-C86 \\sim C89-C93
 with sigma of 0.02
 O30-C83 \\sim O29-C90
 with sigma of 0.02
 C86-O27 \\sim C93-O32
 with sigma of 0.02
 C83-C91 \\sim C90-C84
 with sigma of 0.02
 O32-C92 \\sim O27-C88
 with sigma of 0.02
 C91-O28 \\sim C84-O31
 with sigma of 0.02
3. Uiso/Uaniso restraints and constraints
Uanis(C88) = Uanis(C92)
Uanis(O31) = Uanis(O28)
4. Rigid body (RIGU) restrains
 O26, O23, C78, C80, C89, C81, O29, C93, C90, O32, C91, C92, O28
 with sigma for 1-2 distances of 0.001 and sigma for 1-3 distances of 0.002
 C68, C82, C87
 with sigma for 1-2 distances of 0.001 and sigma for 1-3 distances of 0.002
 C68, C94, C95
 with sigma for 1-2 distances of 0.001 and sigma for 1-3 distances of 0.002
 O26, O23, C78, C80, C85, C81, O30, C86, C83, O27, C84, C88, O31
 with sigma for 1-2 distances of 0.001 and sigma for 1-3 distances of 0.002
5. Others
 Sof(H68C)=Sof(H68D)=Sof(C94)=Sof(H94A)=Sof(H94B)=Sof(C95)=Sof(H95A)=Sof(H95B)=
 Sof(H95C)=Sof(O27)=Sof(O30)=Sof(O31)=Sof(H31)=Sof(H78C)=Sof(H78D)=Sof(C83)=
 Sof(H83A)=Sof(H83B)=Sof(C84)=Sof(H84A)=Sof(H84B)=Sof(C85)=Sof(H85A)=Sof(H85B)=
 Sof(C86)=Sof(H86A)=Sof(H86B)=Sof(C88)=Sof(H88A)=Sof(H88B)=1-FVAR(1)
 Sof(H68A)=Sof(H68B)=Sof(C82)=Sof(H82A)=Sof(H82B)=Sof(C87)=Sof(H87A)=Sof(H87B)=
 Sof(H87C)=Sof(O28)=Sof(H28)=Sof(O29)=Sof(O32)=Sof(H78A)=Sof(H78B)=Sof(C89)=
 Sof(H89A)=Sof(H89B)=Sof(C90)=Sof(H90A)=Sof(H90B)=Sof(C91)=Sof(H91A)=Sof(H91B)=
 Sof(C92)=Sof(H92A)=Sof(H92B)=Sof(C93)=Sof(H93A)=Sof(H93B)=FVAR(1)
 Fixed Sof: O0AA(0.5) H0AA(0.5) H0AB(0.5)
6.a Riding coordinates:
 O1(H1), O6(H6), O14(H14), O19(H19A), O20(H20), O3(H3), O5(H5), O9(H9),
 O31(H31), O33(H33C,H33D), O34(H34A,H34B), O0AA(H0AA,H0AB)
6.b Ternary CH refined with riding coordinates:
 C9(H9A), C35(H35), C42(H42), C61(H61), C19(H19), C34(H34), C43(H43), C45(H45)
6.c Secondary CH2 refined with riding coordinates:
 C28(H28A,H28B), C33(H33A,H33B), C48(H48A,H48B), C52(H52A,H52B), C57(H57A,
 H57B), C58(H58A,H58B), C67(H67A,H67B), C75(H75A,H75B), C32(H32A,H32B),
 C46(H46A,H46B), C49(H49A,H49B), C53(H53A,H53B), C60(H60A,H60B), C65(H65A,H65B),
  C68(H68A,H68B), C68(H68C,H68D), C82(H82A,H82B), C94(H94A,H94B), C78(H78C,
 H78D), C78(H78A,H78B), C80(H80A,H80B), C81(H81A,H81B), C83(H83A,H83B),
 C84(H84A,H84B), C85(H85A,H85B), C86(H86A,H86B), C88(H88A,H88B), C89(H89A,H89B),
  C90(H90A,H90B), C91(H91A,H91B), C92(H92A,H92B), C93(H93A,H93B)
6.d Aromatic/amide H refined with riding coordinates:
 C3(H3A), C24(H24A), C40(H40), C50(H50), C5(H5A), C10(H10), C12(H12A), C26(H26)
6.e Idealised Me refined as rotating group:
 C69(H69A,H69B,H69C), C76(H76A,H76B,H76C), C77(H77A,H77B,H77C), C79(H79A,H79B,
 H79C), C71(H71A,H71B,H71C), C72(H72A,H72B,H72C), C74(H74A,H74B,H74C), C87(H87A,
 H87B,H87C), C95(H95A,H95B,H95C), C97(H97A,H97B,H97C)
6.f Idealised tetrahedral OH refined as rotating group:
 O8(H8), O10(H10A), O18(H18), O21(H21), O22(H22), O24(H24), O25(H25), O2(H2),
 O4(H4), O7(H7), O11(H11), O12(H12), O13(H13), O15(H15), O16(H16), O17(H17),
 O26(H26A), O28(H28)
;
_platon_squeeze_void_probe_radius 1.20
_olex2_submission_special_instructions 'No special instructions were received'

loop_
_space_group_symop_operation_xyz
'x, y, z'
'-x+1/2, y+1/2, -z+1/2'
'-x, -y, -z'
'x-1/2, -y-1/2, z-1/2'

loop_
_atom_site_label
_atom_site_type_symbol
_atom_site_fract_x
_atom_site_fract_y
_atom_site_fract_z
_atom_site_U_iso_or_equiv
_atom_site_adp_type
_atom_site_occupancy
_atom_site_site_symmetry_order
_atom_site_calc_flag
_atom_site_refinement_flags_posn
_atom_site_refinement_flags_adp
_atom_site_refinement_flags_occupancy
_atom_site_disorder_assembly
_atom_site_disorder_group
O1 O 0.8304(2) 0.71814(11) 0.31856(7) 0.0344(6) Uani 1 1 d . . . . .
H1 H 0.827606 0.725467 0.295859 0.052 Uiso 1 1 d R . . . .
O6 O 0.5747(2) 0.87708(11) 0.30646(8) 0.0392(7) Uani 1 1 d . . . . .
H6 H 0.593814 0.908339 0.315458 0.059 Uiso 1 1 d R . . . .
O8 O 0.0565(2) 0.79864(12) 0.34628(8) 0.0407(7) Uani 1 1 d . . . . .
H8 H 0.050361 0.763959 0.348071 0.061 Uiso 1 1 calc GR . . . .
O10 O 0.7233(2) 0.80547(14) 0.27631(7) 0.0445(7) Uani 1 1 d . . . . .
H10A H 0.661500 0.804089 0.262594 0.067 Uiso 1 1 calc GR . . . .
O14 O 0.3681(2) 0.92018(12) 0.32428(9) 0.0482(8) Uani 1 1 d . . . . .
H14 H 0.428739 0.910301 0.316456 0.072 Uiso 1 1 d R . . . .
O18 O 0.5678(3) 0.49169(11) 0.38083(10) 0.0511(8) Uani 1 1 d . . . . .
H18 H 0.597969 0.470363 0.366499 0.077 Uiso 1 1 calc GR . . . .
O19 O 0.0877(3) 0.68022(12) 0.34339(9) 0.0496(8) Uani 1 1 d . . . . .
H19A H 0.069344 0.660483 0.324558 0.074 Uiso 1 1 d R . . . .
O20 O 0.8832(3) 0.60421(12) 0.35131(9) 0.0539(9) Uani 1 1 d . . . . .
H20 H 0.881692 0.633363 0.338530 0.081 Uiso 1 1 d R . . . .
O21 O 0.1475(3) 0.88325(14) 0.30616(9) 0.0555(8) Uani 1 1 d . . . . .
H21 H 0.082505 0.869191 0.303856 0.083 Uiso 1 1 calc GR . . . .
O22 O 0.7614(3) 0.50557(12) 0.34523(10) 0.0594(10) Uani 1 1 d . . . . .
H22 H 0.819512 0.514704 0.335567 0.089 Uiso 1 1 calc GR . . . .
O24 O 0.3480(3) 0.52646(14) 0.35839(12) 0.0686(10) Uani 1 1 d . . . . .
H24 H 0.418220 0.522273 0.363317 0.103 Uiso 1 1 calc GR . . . .
O25 O 0.1654(3) 0.57925(15) 0.32029(11) 0.0741(11) Uani 1 1 d . . . . .
H25 H 0.181380 0.545238 0.319813 0.111 Uiso 1 1 calc GR . . . .
C1 C 0.6099(3) 0.83003(14) 0.36721(10) 0.0266(7) Uani 1 1 d . . . . .
C3 C 0.6708(3) 0.78710(14) 0.38820(10) 0.0268(7) Uani 1 1 d . . . . .
H3A H 0.660389 0.783388 0.413692 0.032 Uiso 1 1 calc R . . . .
C6 C 0.7461(3) 0.74960(14) 0.37323(10) 0.0262(7) Uani 1 1 d . . . . .
C9 C 0.8106(3) 0.70295(14) 0.39598(10) 0.0270(7) Uani 1 1 d . . . . .
H9A H 0.884917 0.697983 0.385808 0.032 Uiso 1 1 calc R . . . .
C14 C 0.6287(3) 0.83609(15) 0.32952(10) 0.0287(8) Uani 1 1 d . . . . .
C17 C 0.7597(3) 0.75586(15) 0.33484(10) 0.0280(8) Uani 1 1 d . . . . .
C21 C 0.7459(3) 0.64611(14) 0.39090(10) 0.0297(8) Uani 1 1 d . . . . .
C24 C 0.3545(3) 0.80514(15) 0.39277(10) 0.0299(8) Uani 1 1 d . . . . .
H24A H 0.402809 0.786241 0.411458 0.036 Uiso 1 1 calc R . . . .
C28 C 0.8380(3) 0.71852(15) 0.43817(10) 0.0314(8) Uani 1 1 d . . . . .
H28A H 0.876640 0.755223 0.440080 0.038 Uiso 1 1 calc R . . . .
H28B H 0.765672 0.722463 0.449116 0.038 Uiso 1 1 calc R . . . .
C30 C 0.4002(3) 0.84982(15) 0.37366(10) 0.0292(8) Uani 1 1 d . . . . .
C31 C 0.7035(3) 0.79932(16) 0.31348(10) 0.0315(8) Uani 1 1 d . . . . .
C33 C 0.5541(3) 0.87695(15) 0.42742(10) 0.0310(8) Uani 1 1 d . . . . .
H33A H 0.544742 0.840507 0.439622 0.037 Uiso 1 1 calc R . . . .
H33B H 0.634689 0.888043 0.432813 0.037 Uiso 1 1 calc R . . . .
C35 C 0.5250(3) 0.86964(15) 0.38435(10) 0.0290(8) Uani 1 1 d . . . . .
H35 H 0.532075 0.907284 0.372865 0.035 Uiso 1 1 calc R . . . .
C37 C 0.2399(3) 0.78716(15) 0.38538(10) 0.0302(8) Uani 1 1 d . . . . .
C40 C 0.6461(3) 0.63693(15) 0.40818(11) 0.0322(8) Uani 1 1 d . . . . .
H40 H 0.617667 0.666531 0.421894 0.039 Uiso 1 1 calc R . . . .
C42 C 0.1922(3) 0.74026(15) 0.40861(11) 0.0324(8) Uani 1 1 d . . . . .
H42 H 0.107808 0.740652 0.402502 0.039 Uiso 1 1 calc R . . . .
C47 C 0.1710(3) 0.81427(16) 0.35618(11) 0.0347(9) Uani 1 1 d . . . . .
C48 C 0.2180(3) 0.75181(16) 0.45153(11) 0.0346(9) Uani 1 1 d . . . . .
H48A H 0.191656 0.719547 0.465321 0.042 Uiso 1 1 calc R . . . .
H48B H 0.301183 0.755016 0.458053 0.042 Uiso 1 1 calc R . . . .
C50 C 0.3302(3) 0.65537(16) 0.41661(12) 0.0376(9) Uani 1 1 d . . . . .
H50 H 0.367120 0.673030 0.438180 0.045 Uiso 1 1 calc R . . . .
C51 C 0.2342(3) 0.68215(16) 0.39692(11) 0.0355(9) Uani 1 1 d . . . . .
C52 C 0.4795(3) 0.92089(16) 0.44453(11) 0.0363(9) Uani 1 1 d . . . . .
H52A H 0.496494 0.958337 0.434993 0.044 Uiso 1 1 calc R . . . .
H52B H 0.398522 0.912719 0.436465 0.044 Uiso 1 1 calc R . . . .
C54 C 0.3283(3) 0.87583(16) 0.34473(11) 0.0357(9) Uani 1 1 d . . . . .
C55 C 0.2141(3) 0.85773(17) 0.33572(11) 0.0375(9) Uani 1 1 d . . . . .
C56 C 0.7851(3) 0.60167(16) 0.36970(11) 0.0360(9) Uani 1 1 d . . . . .
C57 C 0.9134(4) 0.67538(17) 0.46127(11) 0.0401(9) Uani 1 1 d . . . . .
H57A H 0.987315 0.672546 0.451180 0.048 Uiso 1 1 calc R . . . .
H57B H 0.876448 0.638288 0.458782 0.048 Uiso 1 1 calc R . . . .
C58 C 0.1608(4) 0.80551(16) 0.46422(11) 0.0387(9) Uani 1 1 d . . . . .
H58A H 0.184062 0.837705 0.449703 0.046 Uiso 1 1 calc R . . . .
H58B H 0.077337 0.801646 0.459153 0.046 Uiso 1 1 calc R . . . .
C59 C 0.5870(3) 0.58536(16) 0.40581(12) 0.0368(9) Uani 1 1 d . . . . .
C61 C 0.4803(4) 0.57546(16) 0.42673(13) 0.0428(11) Uani 1 1 d . . . . .
H61 H 0.465995 0.534291 0.426096 0.051 Uiso 1 1 calc R . . . .
C62 C 0.3734(4) 0.60318(16) 0.40540(13) 0.0402(10) Uani 1 1 d . . . . .
C63 C 0.6289(4) 0.54187(15) 0.38477(12) 0.0390(10) Uani 1 1 d . . . . .
C64 C 0.1805(4) 0.65564(17) 0.36443(13) 0.0424(10) Uani 1 1 d . . . . .
C66 C 0.7278(4) 0.55001(16) 0.36664(12) 0.0414(10) Uani 1 1 d . . . . .
C67 C 0.5025(4) 0.59214(17) 0.46872(13) 0.0450(11) Uani 1 1 d . . . . .
H67A H 0.519619 0.632577 0.470468 0.054 Uiso 1 1 calc R . . . .
H67B H 0.432331 0.585607 0.480482 0.054 Uiso 1 1 calc R . . . .
C69 C 0.1936(4) 0.81681(19) 0.50619(12) 0.0490(11) Uani 1 1 d . . . . .
H69A H 0.275208 0.824373 0.510877 0.073 Uiso 1 1 calc GR . . . .
H69B H 0.175145 0.784024 0.520532 0.073 Uiso 1 1 calc GR . . . .
H69C H 0.151270 0.849194 0.513747 0.073 Uiso 1 1 calc GR . . . .
C70 C 0.3155(4) 0.57801(17) 0.37287(14) 0.0489(12) Uani 1 1 d . . . . .
C73 C 0.2205(4) 0.60342(19) 0.35294(14) 0.0497(12) Uani 1 1 d . . . . .
C75 C 0.6015(4) 0.55952(19) 0.49085(14) 0.0524(12) Uani 1 1 d . . . . .
H75A H 0.586583 0.518964 0.488153 0.063 Uiso 1 1 calc R . . . .
H75B H 0.672761 0.567693 0.480097 0.063 Uiso 1 1 calc R . . . .
C76 C 0.9343(5) 0.6912(2) 0.50299(13) 0.0579(13) Uani 1 1 d . . . . .
H76A H 0.973378 0.727283 0.505684 0.087 Uiso 1 1 calc GR . . . .
H76B H 0.981353 0.662514 0.516524 0.087 Uiso 1 1 calc GR . . . .
H76C H 0.861446 0.693842 0.513165 0.087 Uiso 1 1 calc GR . . . .
C77 C 0.4990(5) 0.9216(2) 0.48729(13) 0.0557(13) Uani 1 1 d . . . . .
H77A H 0.578980 0.929828 0.495438 0.084 Uiso 1 1 calc GR . . . .
H77B H 0.479422 0.885081 0.496922 0.084 Uiso 1 1 calc GR . . . .
H77C H 0.451162 0.950417 0.496749 0.084 Uiso 1 1 calc GR . . . .
C79 C 0.6171(5) 0.5747(2) 0.53261(15) 0.0674(15) Uani 1 1 d . . . . .
H79A H 0.637555 0.614191 0.535545 0.101 Uiso 1 1 calc GR . . . .
H79B H 0.677674 0.551653 0.545523 0.101 Uiso 1 1 calc GR . . . .
H79C H 0.546122 0.567755 0.543244 0.101 Uiso 1 1 calc GR . . . .
O2 O 0.6656(2) 0.83470(11) 0.68377(8) 0.0372(6) Uani 1 1 d . . . . .
H2 H 0.679758 0.845825 0.705742 0.056 Uiso 1 1 calc GR . . . .
O3 O -0.0723(2) 0.78868(11) 0.69294(7) 0.0376(6) Uani 1 1 d . . . . .
H3 H -0.033747 0.803950 0.710992 0.056 Uiso 1 1 d R . . . .
O4 O 0.1885(2) 1.03255(10) 0.66520(8) 0.0387(6) Uani 1 1 d . . . . .
H4 H 0.170017 1.058443 0.650186 0.058 Uiso 1 1 calc GR . . . .
O5 O 0.1926(2) 0.63256(11) 0.68794(8) 0.0386(6) Uani 1 1 d . . . . .
H5 H 0.221027 0.641301 0.709410 0.058 Uiso 1 1 d R . . . .
O7 O 0.3987(2) 0.59186(10) 0.66760(9) 0.0394(7) Uani 1 1 d . . . . .
H7 H 0.330626 0.595348 0.671273 0.059 Uiso 1 1 calc GR . . . .
O9 O 0.0374(2) 0.69344(12) 0.72625(8) 0.0431(7) Uani 1 1 d . . . . .
H9 H -0.020871 0.709642 0.731841 0.065 Uiso 1 1 d R . . . .
O11 O -0.0126(2) 1.00165(12) 0.69317(9) 0.0441(7) Uani 1 1 d . . . . .
H11 H -0.077084 0.990009 0.696648 0.066 Uiso 1 1 calc GR . . . .
O12 O 0.7081(2) 0.72010(11) 0.66456(9) 0.0423(7) Uani 1 1 d . . . . .
H12 H 0.714724 0.754539 0.668114 0.063 Uiso 1 1 calc GR . . . .
O13 O 0.4103(3) 0.99092(11) 0.68529(8) 0.0425(7) Uani 1 1 d . . . . .
H13 H 0.347566 1.002957 0.675555 0.064 Uiso 1 1 calc GR . . . .
O15 O -0.1215(2) 0.90443(12) 0.67338(9) 0.0434(7) Uani 1 1 d . . . . .
H15 H -0.121505 0.870743 0.679523 0.065 Uiso 1 1 calc GR . . . .
O16 O 0.6210(3) 0.62287(12) 0.68780(9) 0.0483(8) Uani 1 1 d . . . . .
H16 H 0.639905 0.640214 0.707624 0.072 Uiso 1 1 calc GR . . . .
O17 O 0.5835(3) 0.92791(13) 0.71894(8) 0.0461(7) Uani 1 1 d . . . . .
H17 H 0.654241 0.925718 0.719956 0.069 Uiso 1 1 calc GR . . . .
C2 C 0.0201(3) 0.77361(14) 0.63665(10) 0.0250(7) Uani 1 1 d . . . . .
C4 C 0.1559(3) 0.69445(14) 0.63486(10) 0.0267(7) Uani 1 1 d . . . . .
C5 C 0.0978(3) 0.74139(14) 0.61871(10) 0.0275(8) Uani 1 1 d . . . . .
H5A H 0.111594 0.752030 0.594368 0.033 Uiso 1 1 calc R . . . .
C7 C 0.3650(3) 0.67655(14) 0.62784(10) 0.0276(8) Uani 1 1 d . . . . .
C8 C 0.0200(3) 0.88033(14) 0.63072(10) 0.0280(8) Uani 1 1 d . . . . .
C10 C 0.1232(3) 0.89610(14) 0.61685(10) 0.0276(8) Uani 1 1 d . . . . .
H10 H 0.155271 0.871502 0.600338 0.033 Uiso 1 1 calc R . . . .
C11 C 0.0021(3) 0.75739(14) 0.67333(10) 0.0278(8) Uani 1 1 d . . . . .
C12 C 0.4120(3) 0.72667(15) 0.61609(10) 0.0286(8) Uani 1 1 d . . . . .
H12A H 0.364828 0.750719 0.600204 0.034 Uiso 1 1 calc R . . . .
C13 C 0.1339(3) 0.67907(15) 0.67111(11) 0.0301(8) Uani 1 1 d . . . . .
C15 C 0.5268(3) 0.74321(15) 0.62682(10) 0.0300(8) Uani 1 1 d . . . . .
C16 C 0.5286(3) 0.85042(15) 0.62922(11) 0.0306(8) Uani 1 1 d . . . . .
C18 C 0.3925(3) 0.93070(15) 0.62867(10) 0.0294(8) Uani 1 1 d . . . . .
C19 C -0.0422(3) 0.82522(14) 0.61790(10) 0.0271(7) Uani 1 1 d . . . . .
H19 H -0.118885 0.826697 0.626817 0.032 Uiso 1 1 calc R . . . .
C20 C 0.5762(3) 0.86632(15) 0.66551(11) 0.0314(8) Uani 1 1 d . . . . .
C22 C 0.4368(3) 0.64212(14) 0.65238(11) 0.0304(8) Uani 1 1 d . . . . .
C23 C 0.1800(3) 0.94704(14) 0.62672(10) 0.0286(8) Uani 1 1 d . . . . .
C25 C 0.0573(3) 0.70993(15) 0.69017(10) 0.0297(8) Uani 1 1 d . . . . .
C26 C 0.4382(3) 0.88283(15) 0.61183(11) 0.0318(8) Uani 1 1 d . . . . .
H26 H 0.405754 0.872327 0.587614 0.038 Uiso 1 1 calc R . . . .
C27 C 0.0330(3) 0.96715(15) 0.66767(10) 0.0308(8) Uani 1 1 d . . . . .
C29 C 0.1329(3) 0.98274(15) 0.65232(11) 0.0306(8) Uani 1 1 d . . . . .
C32 C -0.0618(3) 0.82032(15) 0.57467(10) 0.0302(8) Uani 1 1 d . . . . .
H32A H 0.012706 0.822472 0.564900 0.036 Uiso 1 1 calc R . . . .
H32B H -0.094496 0.783112 0.568061 0.036 Uiso 1 1 calc R . . . .
C34 C 0.2902(3) 0.96390(15) 0.60976(11) 0.0305(8) Uani 1 1 d . . . . .
H34 H 0.304698 1.004178 0.615905 0.037 Uiso 1 1 calc R . . . .
C36 C -0.0217(3) 0.91645(15) 0.65690(11) 0.0315(8) Uani 1 1 d . . . . .
C38 C 0.5953(3) 0.70751(16) 0.65114(11) 0.0330(8) Uani 1 1 d . . . . .
C39 C 0.5342(3) 0.91363(16) 0.68299(11) 0.0332(8) Uani 1 1 d . . . . .
C41 C 0.5506(3) 0.65645(15) 0.66364(11) 0.0334(8) Uani 1 1 d . . . . .
C43 C 0.2408(3) 0.65940(16) 0.61465(11) 0.0322(8) Uani 1 1 d . . . . .
H43 H 0.232470 0.619806 0.622711 0.039 Uiso 1 1 calc R . . . .
C44 C 0.4434(3) 0.94526(16) 0.66466(11) 0.0350(9) Uani 1 1 d . . . . .
C45 C 0.5742(3) 0.79761(15) 0.61080(11) 0.0310(8) Uani 1 1 d . . . . .
H45 H 0.658323 0.797091 0.617723 0.037 Uiso 1 1 calc R . . . .
C46 C 0.5534(3) 0.79780(16) 0.56725(10) 0.0328(8) Uani 1 1 d . . . . .
H46A H 0.470673 0.795982 0.559385 0.039 Uiso 1 1 calc R . . . .
H46B H 0.581809 0.833384 0.557926 0.039 Uiso 1 1 calc R . . . .
C49 C 0.2744(3) 0.95907(16) 0.56629(11) 0.0350(9) Uani 1 1 d . . . . .
H49A H 0.347021 0.968651 0.556802 0.042 Uiso 1 1 calc R . . . .
H49B H 0.256242 0.919841 0.559316 0.042 Uiso 1 1 calc R . . . .
C53 C -0.1402(4) 0.86511(16) 0.55530(11) 0.0374(9) Uani 1 1 d . . . . .
H53A H -0.107566 0.902481 0.561470 0.045 Uiso 1 1 calc R . . . .
H53B H -0.215061 0.863154 0.564807 0.045 Uiso 1 1 calc R . . . .
C60 C 0.6118(4) 0.74885(17) 0.54948(11) 0.0394(9) Uani 1 1 d . . . . .
H60A H 0.587076 0.713313 0.559967 0.047 Uiso 1 1 calc R . . . .
H60B H 0.694974 0.752015 0.555988 0.047 Uiso 1 1 calc R . . . .
C65 C 0.1799(4) 0.99732(18) 0.54725(12) 0.0436(10) Uani 1 1 d . . . . .
H65A H 0.198473 1.036716 0.553634 0.052 Uiso 1 1 calc R . . . .
H65B H 0.107155 0.988222 0.556820 0.052 Uiso 1 1 calc R . . . .
C68 C 0.2134(4) 0.6599(2) 0.57156(12) 0.0490(11) Uani 1 1 d . U . . .
H68A H 0.133771 0.647388 0.565684 0.059 Uiso 0.415(4) 1 calc R . P A 1
H68B H 0.216410 0.699251 0.563376 0.059 Uiso 0.415(4) 1 calc R . P A 1
H68C H 0.245791 0.693729 0.561145 0.059 Uiso 0.585(4) 1 calc R . P A 2
H68D H 0.130188 0.660213 0.564572 0.059 Uiso 0.585(4) 1 calc R . P A 2
C71 C 0.5846(4) 0.74724(19) 0.50654(12) 0.0517(12) Uani 1 1 d . . . . .
H71A H 0.612698 0.781432 0.495871 0.078 Uiso 1 1 calc GR . . . .
H71B H 0.502377 0.744485 0.499894 0.078 Uiso 1 1 calc GR . . . .
H71C H 0.621702 0.714771 0.496715 0.078 Uiso 1 1 calc GR . . . .
C72 C -0.1565(4) 0.85774(19) 0.51245(13) 0.0527(12) Uani 1 1 d . . . . .
H72A H -0.084842 0.865717 0.502465 0.079 Uiso 1 1 calc GR . . . .
H72B H -0.215156 0.883562 0.501500 0.079 Uiso 1 1 calc GR . . . .
H72C H -0.179764 0.819271 0.506308 0.079 Uiso 1 1 calc GR . . . .
C74 C 0.1657(5) 0.9904(2) 0.50399(13) 0.0576(13) Uani 1 1 d . . . . .
H74A H 0.103246 1.014033 0.493001 0.086 Uiso 1 1 calc GR . . . .
H74B H 0.148981 0.951271 0.497592 0.086 Uiso 1 1 calc GR . . . .
H74C H 0.236156 1.001517 0.494269 0.086 Uiso 1 1 calc GR . . . .
C82 C 0.2860(16) 0.6254(6) 0.5471(4) 0.049(3) Uani 0.415(4) 1 d . U P A 1
H82A H 0.366848 0.625183 0.557702 0.059 Uiso 0.415(4) 1 calc R . P A 1
H82B H 0.279892 0.640168 0.521442 0.059 Uiso 0.415(4) 1 calc R . P A 1
C87 C 0.2333(12) 0.5659(6) 0.5480(4) 0.069(4) Uani 0.415(4) 1 d . U P A 1
H87A H 0.159782 0.565367 0.532621 0.104 Uiso 0.415(4) 1 calc GR . P A 1
H87B H 0.222749 0.556163 0.573703 0.104 Uiso 0.415(4) 1 calc GR . P A 1
H87C H 0.284335 0.538770 0.538348 0.104 Uiso 0.415(4) 1 calc GR . P A 1
C94 C 0.2680(10) 0.6046(5) 0.5553(3) 0.049(2) Uani 0.585(4) 1 d . U P A 2
H94A H 0.351711 0.608031 0.558058 0.059 Uiso 0.585(4) 1 calc R . P A 2
H94B H 0.248161 0.571539 0.569662 0.059 Uiso 0.585(4) 1 calc R . P A 2
C95 C 0.2247(8) 0.5963(4) 0.5145(2) 0.055(2) Uani 0.585(4) 1 d . U P A 2
H95A H 0.243344 0.629173 0.500296 0.082 Uiso 0.585(4) 1 calc GR . P A 2
H95B H 0.142170 0.591146 0.511853 0.082 Uiso 0.585(4) 1 calc GR . P A 2
H95C H 0.260539 0.563186 0.505038 0.082 Uiso 0.585(4) 1 calc GR . P A 2
O23 O 0.8627(3) 0.70882(14) 0.23803(9) 0.0600(8) Uani 1 1 d . U . . .
O26 O 0.9425(3) 0.82247(17) 0.26890(12) 0.0745(11) Uani 1 1 d . U . . .
H26A H 0.873274 0.815040 0.264547 0.112 Uiso 1 1 calc GR . . . .
O27 O 0.4545(9) 0.6765(5) 0.2745(3) 0.080(3) Uani 0.585(4) 1 d D U P A 2
O28 O 0.3269(8) 0.7491(4) 0.2588(2) 0.0799(15) Uani 0.415(4) 1 d D U P A 1
H28 H 0.274372 0.725712 0.258529 0.120 Uiso 0.415(4) 1 calc GR . P A 1
O29 O 0.7138(5) 0.6147(3) 0.2576(2) 0.0459(17) Uani 0.415(4) 1 d D U P A 1
O30 O 0.6724(5) 0.6595(3) 0.2493(2) 0.0639(17) Uani 0.585(4) 1 d D U P A 2
O31 O 0.2144(6) 0.6695(3) 0.25969(18) 0.0799(15) Uani 0.585(4) 1 d D U P A 2
H31 H 0.144170 0.673137 0.259633 0.120 Uiso 0.585(4) 1 d R . P A 2
O32 O 0.4835(14) 0.6623(7) 0.2846(4) 0.080(4) Uani 0.415(4) 1 d D U P A 1
C78 C 0.7883(4) 0.6813(2) 0.20902(14) 0.0593(11) Uani 1 1 d D U . . .
H78C H 0.832797 0.670645 0.188597 0.071 Uiso 0.585(4) 1 calc R . P A 2
H78D H 0.728845 0.707917 0.198813 0.071 Uiso 0.585(4) 1 calc R . P A 2
H78A H 0.830435 0.651846 0.197182 0.071 Uiso 0.415(4) 1 calc R . P A 1
H78B H 0.759610 0.708659 0.189684 0.071 Uiso 0.415(4) 1 calc R . P A 1
C80 C 0.9390(5) 0.7472(2) 0.22163(16) 0.0668(13) Uani 1 1 d . U . . .
H80A H 0.893725 0.773520 0.204800 0.080 Uiso 1 1 calc R . . . .
H80B H 0.988960 0.725813 0.206703 0.080 Uiso 1 1 calc R . . . .
C81 C 1.0099(5) 0.7793(2) 0.25117(16) 0.0685(13) Uani 1 1 d . U . . .
H81A H 1.072686 0.797765 0.240115 0.082 Uiso 1 1 calc R . . . .
H81B H 1.043686 0.753052 0.270508 0.082 Uiso 1 1 calc R . . . .
C83 C 0.5437(10) 0.6443(6) 0.2956(3) 0.081(3) Uani 0.585(4) 1 d D U P A 2
H83A H 0.509999 0.615660 0.310791 0.098 Uiso 0.585(4) 1 calc R . P A 2
H83B H 0.592278 0.669110 0.312590 0.098 Uiso 0.585(4) 1 calc R . P A 2
C84 C 0.3866(8) 0.7025(4) 0.2998(2) 0.064(2) Uani 0.585(4) 1 d D U P A 2
H84A H 0.425707 0.735991 0.311106 0.077 Uiso 0.585(4) 1 calc R . P A 2
H84B H 0.373197 0.676279 0.319974 0.077 Uiso 0.585(4) 1 calc R . P A 2
C85 C 0.7342(8) 0.6317(3) 0.2221(2) 0.0650(19) Uani 0.585(4) 1 d D U P A 2
H85A H 0.682989 0.613437 0.202127 0.078 Uiso 0.585(4) 1 calc R . P A 2
H85B H 0.790024 0.604315 0.233683 0.078 Uiso 0.585(4) 1 calc R . P A 2
C86 C 0.6147(10) 0.6161(4) 0.2679(3) 0.081(3) Uani 0.585(4) 1 d D U P A 2
H86A H 0.670841 0.590428 0.281171 0.097 Uiso 0.585(4) 1 calc R . P A 2
H86B H 0.564735 0.594239 0.249406 0.097 Uiso 0.585(4) 1 calc R . P A 2
C88 C 0.2731(8) 0.7193(4) 0.2776(3) 0.0773(18) Uani 0.585(4) 1 d D U P A 2
H88A H 0.223829 0.737063 0.294525 0.093 Uiso 0.585(4) 1 calc R . P A 2
H88B H 0.287246 0.746804 0.258289 0.093 Uiso 0.585(4) 1 calc R . P A 2
C89 C 0.6828(9) 0.6538(5) 0.2276(3) 0.057(2) Uani 0.415(4) 1 d D U P A 1
H89A H 0.637940 0.684372 0.237144 0.068 Uiso 0.415(4) 1 calc R . P A 1
H89B H 0.632949 0.634373 0.207827 0.068 Uiso 0.415(4) 1 calc R . P A 1
C90 C 0.5667(14) 0.6230(8) 0.3014(4) 0.067(4) Uani 0.415(4) 1 d D U P A 1
H90A H 0.530698 0.598092 0.318429 0.081 Uiso 0.415(4) 1 calc R . P A 1
H90B H 0.628688 0.643575 0.316188 0.081 Uiso 0.415(4) 1 calc R . P A 1
C91 C 0.4482(13) 0.6988(5) 0.3124(3) 0.068(3) Uani 0.415(4) 1 d D U P A 1
H91A H 0.515303 0.710694 0.329401 0.082 Uiso 0.415(4) 1 calc R . P A 1
H91B H 0.396254 0.678549 0.327241 0.082 Uiso 0.415(4) 1 calc R . P A 1
C92 C 0.3867(12) 0.7513(5) 0.2944(3) 0.0773(18) Uani 0.415(4) 1 d D U P A 1
H92A H 0.332699 0.764033 0.311548 0.093 Uiso 0.415(4) 1 calc R . P A 1
H92B H 0.444707 0.780953 0.294030 0.093 Uiso 0.415(4) 1 calc R . P A 1
C93 C 0.6173(10) 0.5871(5) 0.2714(4) 0.060(3) Uani 0.415(4) 1 d D U P A 1
H93A H 0.641735 0.550516 0.282256 0.072 Uiso 0.415(4) 1 calc R . P A 1
H93B H 0.557793 0.580217 0.250351 0.072 Uiso 0.415(4) 1 calc R . P A 1
O33 O 0.6603(3) 0.93158(12) 0.24639(9) 0.0533(8) Uani 1 1 d . . . . .
H33C H 0.665094 0.900348 0.258634 0.080 Uiso 1 1 d R . . . .
H33D H 0.639754 0.955848 0.262054 0.080 Uiso 1 1 d R . . . .
O34 O -0.0819(3) 0.88874(14) 0.38084(12) 0.0778(11) Uani 1 1 d . . . . .
H34A H -0.020838 0.907722 0.387789 0.117 Uiso 1 1 d R . . . .
H34B H -0.063698 0.857292 0.371199 0.117 Uiso 1 1 d R . . . .
N1 N 0.1276(4) 0.9529(2) 0.40452(14) 0.0728(13) Uani 1 1 d . . . . .
C96 C 0.1991(5) 0.9833(2) 0.39770(15) 0.0601(14) Uani 1 1 d . . . . .
C97 C 0.2910(5) 1.0214(2) 0.38919(18) 0.0754(17) Uani 1 1 d . . . . .
H97A H 0.257895 1.054042 0.375663 0.113 Uiso 1 1 calc GR . . . .
H97B H 0.341257 1.001833 0.373848 0.113 Uiso 1 1 calc GR . . . .
H97C H 0.334664 1.033588 0.412438 0.113 Uiso 1 1 calc GR . . . .
O0AA O 0.0142(11) 0.6420(4) 0.2818(3) 0.137(4) Uani 0.5 1 d . . P . .
H0AA H -0.046995 0.653373 0.268502 0.206 Uiso 0.5 1 d R . P . .
H0AB H 0.026785 0.609123 0.273102 0.206 Uiso 0.5 1 d R . P . .

loop_
_atom_site_aniso_label
_atom_site_aniso_U_11
_atom_site_aniso_U_22
_atom_site_aniso_U_33
_atom_site_aniso_U_23
_atom_site_aniso_U_13
_atom_site_aniso_U_12
O1 0.0341(15) 0.0427(15) 0.0272(14) 0.0005(11) 0.0071(11) 0.0103(11)
O6 0.0401(16) 0.0411(15) 0.0372(16) 0.0099(12) 0.0071(13) 0.0114(12)
O8 0.0290(15) 0.0435(15) 0.0475(17) 0.0010(14) -0.0044(13) -0.0022(12)
O10 0.0414(17) 0.072(2) 0.0204(14) 0.0031(13) 0.0055(12) 0.0170(15)
O14 0.0301(15) 0.0580(18) 0.058(2) 0.0246(15) 0.0125(14) 0.0058(13)
O18 0.0502(19) 0.0281(14) 0.078(2) -0.0123(14) 0.0230(17) -0.0074(13)
O19 0.0475(19) 0.0416(16) 0.059(2) -0.0125(14) 0.0030(16) -0.0015(14)
O20 0.062(2) 0.0413(16) 0.065(2) -0.0149(15) 0.0367(18) -0.0138(14)
O21 0.0370(18) 0.068(2) 0.057(2) 0.0211(16) -0.0128(16) 0.0002(15)
O22 0.062(2) 0.0411(17) 0.081(3) -0.0264(16) 0.0363(19) -0.0119(15)
O24 0.063(2) 0.0462(19) 0.095(3) -0.0363(18) 0.003(2) 0.0039(16)
O25 0.071(3) 0.064(2) 0.083(3) -0.041(2) -0.008(2) -0.0048(19)
C1 0.0240(18) 0.0296(18) 0.0258(18) 0.0002(14) 0.0018(15) -0.0010(14)
C3 0.0257(18) 0.0299(18) 0.0251(18) -0.0005(14) 0.0035(15) -0.0023(14)
C6 0.0229(18) 0.0278(17) 0.0271(19) 0.0009(14) 0.0002(15) -0.0007(13)
C9 0.0244(18) 0.0270(17) 0.0293(19) -0.0001(14) 0.0018(15) 0.0026(14)
C14 0.0237(18) 0.0325(19) 0.030(2) 0.0056(15) 0.0036(15) 0.0048(14)
C17 0.0239(18) 0.0322(18) 0.0279(19) -0.0021(15) 0.0037(15) 0.0030(14)
C21 0.033(2) 0.0264(18) 0.0287(19) -0.0005(15) -0.0001(16) -0.0004(15)
C24 0.029(2) 0.0328(19) 0.029(2) -0.0004(15) 0.0055(16) 0.0018(15)
C28 0.034(2) 0.0274(18) 0.032(2) -0.0023(15) 0.0001(16) -0.0008(15)
C30 0.031(2) 0.0320(19) 0.0256(19) 0.0005(15) 0.0073(15) 0.0051(15)
C31 0.0263(19) 0.045(2) 0.0236(19) 0.0016(16) 0.0023(15) 0.0052(16)
C33 0.030(2) 0.0295(18) 0.034(2) -0.0006(15) 0.0057(16) 0.0023(15)
C35 0.0279(19) 0.0296(18) 0.0298(19) 0.0011(15) 0.0048(15) 0.0035(14)
C37 0.029(2) 0.0349(19) 0.0281(19) -0.0034(15) 0.0071(16) 0.0024(15)
C40 0.033(2) 0.0277(18) 0.036(2) -0.0041(15) 0.0042(17) -0.0018(15)
C42 0.0251(19) 0.038(2) 0.035(2) -0.0048(16) 0.0066(16) -0.0024(15)
C47 0.025(2) 0.042(2) 0.037(2) -0.0073(17) 0.0042(17) 0.0003(16)
C48 0.035(2) 0.036(2) 0.034(2) 0.0022(16) 0.0100(17) 0.0000(16)
C50 0.037(2) 0.034(2) 0.043(2) -0.0053(17) 0.0127(19) -0.0056(16)
C51 0.035(2) 0.035(2) 0.039(2) -0.0054(17) 0.0130(18) -0.0086(16)
C52 0.035(2) 0.034(2) 0.040(2) -0.0083(17) 0.0041(18) 0.0032(16)
C54 0.036(2) 0.035(2) 0.037(2) 0.0067(17) 0.0070(18) 0.0043(16)
C55 0.029(2) 0.048(2) 0.034(2) 0.0049(18) -0.0033(17) 0.0044(17)
C56 0.036(2) 0.033(2) 0.040(2) -0.0025(17) 0.0118(18) -0.0004(16)
C57 0.040(2) 0.042(2) 0.036(2) 0.0020(18) -0.0067(18) 0.0040(18)
C58 0.042(2) 0.038(2) 0.038(2) -0.0023(17) 0.0130(19) 0.0021(17)
C59 0.036(2) 0.0300(19) 0.046(2) -0.0001(17) 0.0097(19) -0.0012(16)
C61 0.046(3) 0.0229(18) 0.062(3) -0.0033(18) 0.020(2) -0.0064(16)
C62 0.035(2) 0.034(2) 0.055(3) -0.0047(18) 0.017(2) -0.0081(16)
C63 0.041(2) 0.0235(18) 0.054(3) -0.0059(17) 0.011(2) -0.0076(16)
C64 0.033(2) 0.042(2) 0.053(3) -0.011(2) 0.010(2) -0.0092(18)
C66 0.049(3) 0.030(2) 0.048(3) -0.0064(18) 0.015(2) -0.0025(17)
C67 0.051(3) 0.034(2) 0.053(3) 0.0026(19) 0.020(2) -0.0019(18)
C69 0.056(3) 0.052(3) 0.040(2) -0.010(2) 0.012(2) -0.002(2)
C70 0.046(3) 0.033(2) 0.069(3) -0.018(2) 0.014(2) -0.0073(19)
C73 0.046(3) 0.046(2) 0.058(3) -0.023(2) 0.009(2) -0.013(2)
C75 0.050(3) 0.046(3) 0.063(3) 0.009(2) 0.013(2) 0.000(2)
C76 0.068(3) 0.057(3) 0.042(3) -0.001(2) -0.021(2) 0.010(2)
C77 0.067(3) 0.057(3) 0.045(3) -0.012(2) 0.014(2) 0.013(2)
C79 0.080(4) 0.057(3) 0.066(4) 0.012(3) 0.009(3) 0.004(3)
O2 0.0307(15) 0.0449(16) 0.0347(15) -0.0036(12) -0.0011(12) 0.0012(12)
O3 0.0326(15) 0.0494(16) 0.0326(15) -0.0009(12) 0.0119(12) 0.0098(12)
O4 0.0384(16) 0.0287(13) 0.0487(18) -0.0072(12) 0.0031(13) -0.0038(12)
O5 0.0321(15) 0.0404(15) 0.0426(16) 0.0092(12) 0.0014(12) 0.0122(11)
O7 0.0297(15) 0.0274(13) 0.0603(19) 0.0033(12) 0.0015(14) 0.0033(11)
O9 0.0333(15) 0.0647(18) 0.0325(15) 0.0170(13) 0.0098(12) 0.0077(13)
O11 0.0356(16) 0.0450(16) 0.0536(19) -0.0182(14) 0.0133(14) 0.0022(12)
O12 0.0254(14) 0.0399(15) 0.0591(19) 0.0031(14) -0.0055(13) 0.0007(11)
O13 0.0430(17) 0.0343(15) 0.0491(18) -0.0139(13) 0.0002(14) 0.0021(12)
O15 0.0345(16) 0.0461(16) 0.0526(18) -0.0024(14) 0.0175(14) -0.0057(12)
O16 0.0358(17) 0.0422(16) 0.063(2) 0.0082(14) -0.0127(15) 0.0093(13)
O17 0.0388(17) 0.0561(18) 0.0410(17) -0.0141(14) -0.0052(13) -0.0043(14)
C2 0.0192(17) 0.0262(17) 0.0292(19) -0.0006(14) 0.0011(14) -0.0025(13)
C4 0.0204(17) 0.0306(18) 0.0279(19) -0.0048(14) -0.0020(14) -0.0015(13)
C5 0.0244(18) 0.0329(19) 0.0248(18) -0.0010(14) 0.0002(15) -0.0019(14)
C7 0.0225(18) 0.0310(18) 0.0289(19) -0.0066(15) 0.0016(15) 0.0022(14)
C8 0.0252(19) 0.0269(17) 0.032(2) 0.0018(15) 0.0019(15) 0.0014(14)
C10 0.030(2) 0.0242(17) 0.0296(19) 0.0001(14) 0.0062(15) 0.0002(14)
C11 0.0217(18) 0.0317(18) 0.030(2) -0.0025(15) 0.0049(15) 0.0001(14)
C12 0.0273(19) 0.0339(19) 0.0249(18) 0.0003(15) 0.0040(15) 0.0055(15)
C13 0.0230(18) 0.0276(18) 0.038(2) 0.0016(15) -0.0024(16) 0.0012(14)
C15 0.0251(19) 0.037(2) 0.0282(19) -0.0020(15) 0.0065(15) 0.0038(15)
C16 0.0239(19) 0.0362(19) 0.032(2) -0.0027(16) 0.0058(16) -0.0030(15)
C18 0.0254(19) 0.0316(18) 0.032(2) -0.0041(15) 0.0054(16) -0.0041(14)
C19 0.0228(18) 0.0276(17) 0.0299(19) 0.0005(14) -0.0008(15) -0.0019(14)
C20 0.0247(19) 0.037(2) 0.032(2) -0.0014(16) 0.0017(16) -0.0071(15)
C22 0.030(2) 0.0247(17) 0.037(2) -0.0053(15) 0.0043(16) 0.0024(14)
C23 0.0280(19) 0.0277(18) 0.030(2) 0.0012(15) 0.0038(15) 0.0006(14)
C25 0.0229(18) 0.038(2) 0.0283(19) 0.0058(15) 0.0037(15) -0.0013(15)
C26 0.029(2) 0.036(2) 0.030(2) -0.0026(16) 0.0047(16) -0.0046(15)
C27 0.032(2) 0.0305(18) 0.030(2) -0.0034(15) 0.0049(16) 0.0044(15)
C29 0.030(2) 0.0265(18) 0.034(2) -0.0036(15) -0.0016(16) -0.0016(14)
C32 0.0272(19) 0.0290(18) 0.033(2) -0.0006(15) -0.0012(16) 0.0010(14)
C34 0.029(2) 0.0265(18) 0.037(2) -0.0016(15) 0.0080(16) -0.0038(14)
C36 0.0266(19) 0.0341(19) 0.035(2) 0.0032(16) 0.0075(16) 0.0033(15)
C38 0.0235(19) 0.037(2) 0.039(2) -0.0049(16) 0.0040(16) 0.0032(15)
C39 0.033(2) 0.038(2) 0.028(2) -0.0061(16) 0.0021(16) -0.0081(16)
C41 0.0245(19) 0.0327(19) 0.041(2) 0.0009(16) -0.0018(16) 0.0095(15)
C43 0.0257(19) 0.0334(19) 0.036(2) -0.0064(16) -0.0009(16) 0.0011(15)
C44 0.035(2) 0.034(2) 0.038(2) -0.0100(17) 0.0084(18) -0.0083(16)
C45 0.0217(18) 0.038(2) 0.034(2) -0.0019(16) 0.0062(16) -0.0002(15)
C46 0.033(2) 0.038(2) 0.029(2) -0.0017(16) 0.0088(16) 0.0000(16)
C49 0.030(2) 0.037(2) 0.038(2) 0.0024(17) 0.0062(17) -0.0021(16)
C53 0.036(2) 0.033(2) 0.040(2) 0.0038(17) -0.0072(18) 0.0018(16)
C60 0.047(3) 0.040(2) 0.033(2) -0.0040(17) 0.0130(19) 0.0030(18)
C65 0.047(3) 0.041(2) 0.043(3) 0.0075(19) 0.006(2) -0.0029(19)
C68 0.038(2) 0.071(3) 0.036(2) -0.022(2) -0.0076(18) 0.013(2)
C71 0.065(3) 0.052(3) 0.040(3) -0.011(2) 0.015(2) -0.001(2)
C72 0.063(3) 0.044(2) 0.045(3) 0.007(2) -0.016(2) 0.008(2)
C74 0.068(3) 0.056(3) 0.048(3) 0.012(2) 0.003(2) 0.000(2)
C82 0.051(7) 0.060(6) 0.037(7) -0.017(5) 0.001(5) 0.010(5)
C87 0.069(8) 0.060(6) 0.078(10) -0.024(6) -0.001(7) 0.006(6)
C94 0.042(5) 0.064(5) 0.041(4) -0.013(4) 0.008(3) 0.011(5)
C95 0.061(5) 0.063(5) 0.040(4) -0.012(3) 0.009(3) 0.011(4)
O23 0.069(2) 0.061(2) 0.0467(18) -0.0109(14) -0.0080(15) -0.0029(15)
O26 0.050(2) 0.083(2) 0.089(3) -0.022(2) 0.002(2) 0.0007(18)
O27 0.066(5) 0.130(8) 0.045(5) -0.006(4) 0.011(4) -0.014(4)
O28 0.072(3) 0.105(4) 0.063(3) 0.011(3) 0.007(2) -0.032(3)
O29 0.026(3) 0.055(4) 0.055(4) 0.000(3) -0.001(3) 0.006(3)
O30 0.048(3) 0.064(4) 0.077(4) -0.005(3) -0.005(3) -0.004(3)
O31 0.072(3) 0.105(4) 0.063(3) 0.011(3) 0.007(2) -0.032(3)
O32 0.067(8) 0.111(8) 0.060(7) -0.022(6) -0.002(6) 0.022(6)
C78 0.066(3) 0.056(2) 0.051(3) -0.0202(19) -0.0121(19) 0.0163(18)
C80 0.071(3) 0.074(3) 0.058(3) -0.006(2) 0.016(2) 0.007(2)
C81 0.065(3) 0.082(3) 0.061(3) -0.005(2) 0.020(2) -0.003(2)
C83 0.058(6) 0.109(9) 0.074(6) -0.007(5) -0.007(4) -0.032(5)
C84 0.077(4) 0.077(6) 0.040(4) -0.013(4) 0.008(3) -0.030(4)
C85 0.058(5) 0.067(4) 0.063(5) -0.008(3) -0.019(3) 0.013(3)
C86 0.070(6) 0.094(6) 0.075(6) 0.003(5) -0.006(4) -0.022(4)
C88 0.079(4) 0.088(4) 0.065(3) 0.001(3) 0.008(3) -0.009(3)
C89 0.073(5) 0.040(5) 0.049(6) -0.014(4) -0.020(4) 0.006(4)
C90 0.040(7) 0.096(10) 0.067(8) -0.015(6) 0.009(5) 0.004(6)
C91 0.076(9) 0.073(6) 0.057(6) -0.014(4) 0.010(5) -0.009(5)
C92 0.079(4) 0.088(4) 0.065(3) 0.001(3) 0.008(3) -0.009(3)
C93 0.040(5) 0.072(6) 0.070(7) -0.014(5) 0.011(5) -0.011(5)
O33 0.070(2) 0.0447(17) 0.0478(19) -0.0090(14) 0.0174(17) -0.0050(15)
O34 0.079(3) 0.048(2) 0.102(3) -0.001(2) -0.006(2) -0.0047(18)
N1 0.071(3) 0.069(3) 0.076(3) 0.003(3) -0.002(3) 0.006(3)
C96 0.073(4) 0.056(3) 0.051(3) 0.004(2) 0.003(3) 0.024(3)
C97 0.066(4) 0.069(4) 0.093(5) 0.028(3) 0.018(3) 0.018(3)
O0AA 0.167(11) 0.077(6) 0.162(11) 0.010(6) -0.003(9) -0.071(7)

loop_
_atom_type_symbol
_atom_type_description
_atom_type_scat_dispersion_real
_atom_type_scat_dispersion_imag
_atom_type_scat_source
C C 0.0033 0.0016 'International Tables Vol C Tables 4.2.6.8 and 6.1.1.4'
H H 0.0000 0.0000 'International Tables Vol C Tables 4.2.6.8 and 6.1.1.4'
N N 0.0061 0.0033 'International Tables Vol C Tables 4.2.6.8 and 6.1.1.4'
O O 0.0106 0.0060 'International Tables Vol C Tables 4.2.6.8 and 6.1.1.4'

loop_
_geom_angle_atom_site_label_1
_geom_angle_atom_site_label_2
_geom_angle_atom_site_label_3
_geom_angle
_geom_angle_site_symmetry_1
_geom_angle_site_symmetry_3
_geom_angle_publ_flag
C17 O1 H1 108.6 . . ?
C14 O6 H6 108.1 . . ?
C47 O8 H8 109.5 . . ?
C31 O10 H10A 109.5 . . ?
C54 O14 H14 108.6 . . ?
C63 O18 H18 109.5 . . ?
C64 O19 H19A 108.7 . . ?
C56 O20 H20 109.4 . . ?
C55 O21 H21 109.5 . . ?
C66 O22 H22 109.5 . . ?
C70 O24 H24 109.5 . . ?
C73 O25 H25 109.5 . . ?
C3 C1 C35 122.5(3) . . ?
C14 C1 C3 117.5(3) . . ?
C14 C1 C35 120.1(3) . . ?
C1 C3 H3A 118.1 . . ?
C6 C3 C1 123.8(3) . . ?
C6 C3 H3A 118.1 . . ?
C3 C6 C9 123.5(3) . . ?
C3 C6 C17 117.0(3) . . ?
C17 C6 C9 119.5(3) . . ?
C6 C9 H9A 107.1 . . ?
C6 C9 C21 111.2(3) . . ?
C6 C9 C28 112.5(3) . . ?
C21 C9 H9A 107.1 . . ?
C21 C9 C28 111.4(3) . . ?
C28 C9 H9A 107.1 . . ?
O6 C14 C1 122.4(3) . . ?
O6 C14 C31 117.2(3) . . ?
C1 C14 C31 120.4(3) . . ?
O1 C17 C6 118.7(3) . . ?
O1 C17 C31 120.6(3) . . ?
C31 C17 C6 120.7(3) . . ?
C40 C21 C9 120.4(3) . . ?
C40 C21 C56 117.6(3) . . ?
C56 C21 C9 121.9(3) . . ?
C30 C24 H24A 118.4 . . ?
C30 C24 C37 123.3(4) . . ?
C37 C24 H24A 118.4 . . ?
C9 C28 H28A 108.7 . . ?
C9 C28 H28B 108.7 . . ?
H28A C28 H28B 107.6 . . ?
C57 C28 C9 114.1(3) . . ?
C57 C28 H28A 108.7 . . ?
C57 C28 H28B 108.7 . . ?
C24 C30 C35 121.0(3) . . ?
C24 C30 C54 117.5(4) . . ?
C54 C30 C35 121.5(3) . . ?
O10 C31 C14 120.6(3) . . ?
O10 C31 C17 118.8(3) . . ?
C17 C31 C14 120.6(3) . . ?
H33A C33 H33B 107.7 . . ?
C35 C33 H33A 108.8 . . ?
C35 C33 H33B 108.8 . . ?
C52 C33 H33A 108.8 . . ?
C52 C33 H33B 108.8 . . ?
C52 C33 C35 113.8(3) . . ?
C1 C35 C33 112.7(3) . . ?
C1 C35 H35 107.1 . . ?
C30 C35 C1 110.7(3) . . ?
C30 C35 C33 111.9(3) . . ?
C30 C35 H35 107.1 . . ?
C33 C35 H35 107.1 . . ?
C24 C37 C42 121.2(3) . . ?
C47 C37 C24 117.3(3) . . ?
C47 C37 C42 121.5(3) . . ?
C21 C40 H40 118.7 . . ?
C59 C40 C21 122.7(3) . . ?
C59 C40 H40 118.7 . . ?
C37 C42 H42 107.0 . . ?
C37 C42 C48 111.5(3) . . ?
C37 C42 C51 110.7(3) . . ?
C48 C42 H42 107.0 . . ?
C51 C42 H42 107.0 . . ?
C51 C42 C48 113.3(3) . . ?
O8 C47 C37 121.4(3) . . ?
C55 C47 O8 117.3(4) . . ?
C55 C47 C37 121.2(4) . . ?
C42 C48 H48A 108.9 . . ?
C42 C48 H48B 108.9 . . ?
H48A C48 H48B 107.7 . . ?
C58 C48 C42 113.4(3) . . ?
C58 C48 H48A 108.9 . . ?
C58 C48 H48B 108.9 . . ?
C51 C50 H50 118.5 . . ?
C51 C50 C62 123.0(4) . . ?
C62 C50 H50 118.5 . . ?
C50 C51 C42 122.0(4) . . ?
C64 C51 C42 119.9(4) . . ?
C64 C51 C50 117.9(4) . . ?
C33 C52 H52A 109.1 . . ?
C33 C52 H52B 109.1 . . ?
H52A C52 H52B 107.8 . . ?
C77 C52 C33 112.5(3) . . ?
C77 C52 H52A 109.1 . . ?
C77 C52 H52B 109.1 . . ?
O14 C54 C30 120.7(4) . . ?
O14 C54 C55 118.5(4) . . ?
C30 C54 C55 120.7(3) . . ?
O21 C55 C47 121.3(4) . . ?
O21 C55 C54 118.8(3) . . ?
C47 C55 C54 119.9(4) . . ?
O20 C56 C21 124.3(3) . . ?
O20 C56 C66 114.7(3) . . ?
C66 C56 C21 121.0(3) . . ?
C28 C57 H57A 109.1 . . ?
C28 C57 H57B 109.1 . . ?
C28 C57 C76 112.4(3) . . ?
H57A C57 H57B 107.9 . . ?
C76 C57 H57A 109.1 . . ?
C76 C57 H57B 109.1 . . ?
C48 C58 H58A 109.3 . . ?
C48 C58 H58B 109.3 . . ?
H58A C58 H58B 108.0 . . ?
C69 C58 C48 111.5(3) . . ?
C69 C58 H58A 109.3 . . ?
C69 C58 H58B 109.3 . . ?
C40 C59 C61 121.6(3) . . ?
C63 C59 C40 118.2(3) . . ?
C63 C59 C61 120.2(3) . . ?
C59 C61 H61 106.4 . . ?
C62 C61 C59 110.7(3) . . ?
C62 C61 H61 106.4 . . ?
C62 C61 C67 114.2(3) . . ?
C67 C61 C59 112.1(4) . . ?
C67 C61 H61 106.4 . . ?
C50 C62 C61 122.1(4) . . ?
C70 C62 C50 116.7(4) . . ?
C70 C62 C61 121.1(4) . . ?
O18 C63 C59 118.4(3) . . ?
O18 C63 C66 121.0(3) . . ?
C59 C63 C66 120.5(3) . . ?
O19 C64 C51 120.9(4) . . ?
O19 C64 C73 118.8(4) . . ?
C73 C64 C51 120.3(4) . . ?
O22 C66 C56 123.0(4) . . ?
O22 C66 C63 117.0(3) . . ?
C56 C66 C63 120.0(3) . . ?
C61 C67 H67A 108.8 . . ?
C61 C67 H67B 108.8 . . ?
H67A C67 H67B 107.7 . . ?
C75 C67 C61 113.9(4) . . ?
C75 C67 H67A 108.8 . . ?
C75 C67 H67B 108.8 . . ?
C58 C69 H69A 109.5 . . ?
C58 C69 H69B 109.5 . . ?
C58 C69 H69C 109.5 . . ?
H69A C69 H69B 109.5 . . ?
H69A C69 H69C 109.5 . . ?
H69B C69 H69C 109.5 . . ?
O24 C70 C62 123.3(4) . . ?
C73 C70 O24 115.2(4) . . ?
C73 C70 C62 121.5(4) . . ?
O25 C73 C64 118.1(4) . . ?
C70 C73 O25 121.4(4) . . ?
C70 C73 C64 120.5(4) . . ?
C67 C75 H75A 109.1 . . ?
C67 C75 H75B 109.1 . . ?
H75A C75 H75B 107.8 . . ?
C79 C75 C67 112.6(4) . . ?
C79 C75 H75A 109.1 . . ?
C79 C75 H75B 109.1 . . ?
C57 C76 H76A 109.5 . . ?
C57 C76 H76B 109.5 . . ?
C57 C76 H76C 109.5 . . ?
H76A C76 H76B 109.5 . . ?
H76A C76 H76C 109.5 . . ?
H76B C76 H76C 109.5 . . ?
C52 C77 H77A 109.5 . . ?
C52 C77 H77B 109.5 . . ?
C52 C77 H77C 109.5 . . ?
H77A C77 H77B 109.5 . . ?
H77A C77 H77C 109.5 . . ?
H77B C77 H77C 109.5 . . ?
C75 C79 H79A 109.5 . . ?
C75 C79 H79B 109.5 . . ?
C75 C79 H79C 109.5 . . ?
H79A C79 H79B 109.5 . . ?
H79A C79 H79C 109.5 . . ?
H79B C79 H79C 109.5 . . ?
C20 O2 H2 109.5 . . ?
C11 O3 H3 107.9 . . ?
C29 O4 H4 109.5 . . ?
C13 O5 H5 109.2 . . ?
C22 O7 H7 109.5 . . ?
C25 O9 H9 109.0 . . ?
C27 O11 H11 109.5 . . ?
C38 O12 H12 109.5 . . ?
C44 O13 H13 109.5 . . ?
C36 O15 H15 109.5 . . ?
C41 O16 H16 109.5 . . ?
C39 O17 H17 109.5 . . ?
C5 C2 C11 117.0(3) . . ?
C5 C2 C19 122.3(3) . . ?
C11 C2 C19 120.6(3) . . ?
C5 C4 C13 117.3(3) . . ?
C5 C4 C43 123.2(3) . . ?
C13 C4 C43 119.6(3) . . ?
C2 C5 H5A 118.1 . . ?
C4 C5 C2 123.9(3) . . ?
C4 C5 H5A 118.1 . . ?
C12 C7 C22 117.0(3) . . ?
C12 C7 C43 121.8(3) . . ?
C22 C7 C43 121.2(3) . . ?
C10 C8 C19 121.1(3) . . ?
C36 C8 C10 117.1(3) . . ?
C36 C8 C19 121.9(3) . . ?
C8 C10 H10 118.6 . . ?
C23 C10 C8 122.7(3) . . ?
C23 C10 H10 118.6 . . ?
O3 C11 C2 119.6(3) . . ?
O3 C11 C25 119.7(3) . . ?
C25 C11 C2 120.7(3) . . ?
C7 C12 H12A 118.3 . . ?
C7 C12 C15 123.5(3) . . ?
C15 C12 H12A 118.3 . . ?
O5 C13 C4 118.0(3) . . ?
C25 C13 O5 121.0(3) . . ?
C25 C13 C4 121.0(3) . . ?
C12 C15 C45 120.3(3) . . ?
C38 C15 C12 117.5(3) . . ?
C38 C15 C45 122.1(3) . . ?
C20 C16 C45 119.6(3) . . ?
C26 C16 C20 117.7(3) . . ?
C26 C16 C45 122.7(3) . . ?
C26 C18 C34 122.7(3) . . ?
C44 C18 C26 116.6(4) . . ?
C44 C18 C34 120.7(3) . . ?
C2 C19 C8 111.0(3) . . ?
C2 C19 H19 106.9 . . ?
C2 C19 C32 112.7(3) . . ?
C8 C19 H19 106.9 . . ?
C8 C19 C32 111.9(3) . . ?
C32 C19 H19 106.9 . . ?
O2 C20 C16 119.2(3) . . ?
O2 C20 C39 120.5(3) . . ?
C39 C20 C16 120.3(4) . . ?
O7 C22 C7 122.7(3) . . ?
C41 C22 O7 115.6(3) . . ?
C41 C22 C7 121.7(3) . . ?
C10 C23 C29 118.1(3) . . ?
C10 C23 C34 121.2(3) . . ?
C29 C23 C34 120.7(3) . . ?
O9 C25 C11 120.4(3) . . ?
O9 C25 C13 119.5(3) . . ?
C13 C25 C11 120.1(3) . . ?
C16 C26 C18 123.7(4) . . ?
C16 C26 H26 118.2 . . ?
C18 C26 H26 118.2 . . ?
O11 C27 C29 120.7(3) . . ?
O11 C27 C36 119.5(3) . . ?
C36 C27 C29 119.9(3) . . ?
O4 C29 C23 121.2(3) . . ?
C27 C29 O4 118.2(3) . . ?
C27 C29 C23 120.4(3) . . ?
C19 C32 H32A 108.6 . . ?
C19 C32 H32B 108.6 . . ?
H32A C32 H32B 107.6 . . ?
C53 C32 C19 114.7(3) . . ?
C53 C32 H32A 108.6 . . ?
C53 C32 H32B 108.6 . . ?
C18 C34 C23 110.1(3) . . ?
C18 C34 H34 107.0 . . ?
C18 C34 C49 113.8(3) . . ?
C23 C34 H34 107.0 . . ?
C23 C34 C49 111.6(3) . . ?
C49 C34 H34 107.0 . . ?
C8 C36 O15 122.2(3) . . ?
C27 C36 O15 116.1(3) . . ?
C27 C36 C8 121.7(3) . . ?
O12 C38 C15 122.8(3) . . ?
O12 C38 C41 116.7(3) . . ?
C15 C38 C41 120.5(3) . . ?
O17 C39 C20 118.5(4) . . ?
O17 C39 C44 121.0(3) . . ?
C20 C39 C44 120.4(4) . . ?
O16 C41 C22 121.8(3) . . ?
O16 C41 C38 118.4(3) . . ?
C22 C41 C38 119.7(3) . . ?
C4 C43 H43 106.5 . . ?
C7 C43 C4 110.9(3) . . ?
C7 C43 H43 106.5 . . ?
C7 C43 C68 112.8(3) . . ?
C68 C43 C4 113.3(3) . . ?
C68 C43 H43 106.5 . . ?
O13 C44 C18 124.5(4) . . ?
O13 C44 C39 114.3(3) . . ?
C18 C44 C39 121.3(3) . . ?
C15 C45 H45 106.8 . . ?
C15 C45 C46 110.8(3) . . ?
C16 C45 C15 111.2(3) . . ?
C16 C45 H45 106.8 . . ?
C16 C45 C46 114.0(3) . . ?
C46 C45 H45 106.8 . . ?
C45 C46 H46A 109.0 . . ?
C45 C46 H46B 109.0 . . ?
H46A C46 H46B 107.8 . . ?
C60 C46 C45 113.1(3) . . ?
C60 C46 H46A 109.0 . . ?
C60 C46 H46B 109.0 . . ?
C34 C49 H49A 108.9 . . ?
C34 C49 H49B 108.9 . . ?
H49A C49 H49B 107.7 . . ?
C65 C49 C34 113.6(3) . . ?
C65 C49 H49A 108.9 . . ?
C65 C49 H49B 108.9 . . ?
C32 C53 H53A 109.2 . . ?
C32 C53 H53B 109.2 . . ?
C32 C53 C72 112.1(3) . . ?
H53A C53 H53B 107.9 . . ?
C72 C53 H53A 109.2 . . ?
C72 C53 H53B 109.2 . . ?
C46 C60 H60A 109.0 . . ?
C46 C60 H60B 109.0 . . ?
C46 C60 C71 112.7(4) . . ?
H60A C60 H60B 107.8 . . ?
C71 C60 H60A 109.0 . . ?
C71 C60 H60B 109.1 . . ?
C49 C65 H65A 109.3 . . ?
C49 C65 H65B 109.3 . . ?
C49 C65 C74 111.8(4) . . ?
H65A C65 H65B 107.9 . . ?
C74 C65 H65A 109.3 . . ?
C74 C65 H65B 109.3 . . ?
C43 C68 H68A 107.3 . . ?
C43 C68 H68B 107.3 . . ?
C43 C68 H68C 110.0 . . ?
C43 C68 H68D 110.0 . . ?
C43 C68 C94 108.3(5) . . ?
H68A C68 H68B 106.9 . . ?
H68C C68 H68D 108.4 . . ?
C82 C68 C43 120.3(7) . . ?
C82 C68 H68A 107.3 . . ?
C82 C68 H68B 107.3 . . ?
C94 C68 H68C 110.0 . . ?
C94 C68 H68D 110.0 . . ?
C60 C71 H71A 109.5 . . ?
C60 C71 H71B 109.5 . . ?
C60 C71 H71C 109.5 . . ?
H71A C71 H71B 109.5 . . ?
H71A C71 H71C 109.5 . . ?
H71B C71 H71C 109.5 . . ?
C53 C72 H72A 109.5 . . ?
C53 C72 H72B 109.5 . . ?
C53 C72 H72C 109.5 . . ?
H72A C72 H72B 109.5 . . ?
H72A C72 H72C 109.5 . . ?
H72B C72 H72C 109.5 . . ?
C65 C74 H74A 109.5 . . ?
C65 C74 H74B 109.5 . . ?
C65 C74 H74C 109.5 . . ?
H74A C74 H74B 109.5 . . ?
H74A C74 H74C 109.5 . . ?
H74B C74 H74C 109.5 . . ?
C68 C82 H82A 111.2 . . ?
C68 C82 H82B 111.2 . . ?
C68 C82 C87 103.1(12) . . ?
H82A C82 H82B 109.1 . . ?
C87 C82 H82A 111.2 . . ?
C87 C82 H82B 111.2 . . ?
C82 C87 H87A 109.5 . . ?
C82 C87 H87B 109.5 . . ?
C82 C87 H87C 109.5 . . ?
H87A C87 H87B 109.5 . . ?
H87A C87 H87C 109.5 . . ?
H87B C87 H87C 109.5 . . ?
C68 C94 H94A 109.5 . . ?
C68 C94 H94B 109.5 . . ?
H94A C94 H94B 108.0 . . ?
C95 C94 C68 110.9(8) . . ?
C95 C94 H94A 109.5 . . ?
C95 C94 H94B 109.5 . . ?
C94 C95 H95A 109.5 . . ?
C94 C95 H95B 109.5 . . ?
C94 C95 H95C 109.5 . . ?
H95A C95 H95B 109.5 . . ?
H95A C95 H95C 109.5 . . ?
H95B C95 H95C 109.5 . . ?
C78 O23 C80 110.2(4) . . ?
C81 O26 H26A 109.5 . . ?
C84 O27 C83 108.8(8) . . ?
C92 O28 H28 109.5 . . ?
C89 O29 C93 114.1(8) . . ?
C86 O30 C85 106.8(6) . . ?
C88 O31 H31 109.4 . . ?
C91 O32 C90 110.1(10) . . ?
O23 C78 H78C 109.0 . . ?
O23 C78 H78D 109.0 . . ?
O23 C78 H78A 110.0 . . ?
O23 C78 H78B 110.0 . . ?
O23 C78 C85 113.0(5) . . ?
O23 C78 C89 108.5(6) . . ?
H78C C78 H78D 107.8 . . ?
H78A C78 H78B 108.4 . . ?
C85 C78 H78C 109.0 . . ?
C85 C78 H78D 109.0 . . ?
C89 C78 H78A 110.0 . . ?
C89 C78 H78B 110.0 . . ?
O23 C80 H80A 109.5 . . ?
O23 C80 H80B 109.5 . . ?
O23 C80 C81 110.8(4) . . ?
H80A C80 H80B 108.1 . . ?
C81 C80 H80A 109.5 . . ?
C81 C80 H80B 109.5 . . ?
O26 C81 H81A 109.2 . . ?
O26 C81 H81B 109.2 . . ?
C80 C81 O26 112.2(5) . . ?
C80 C81 H81A 109.2 . . ?
C80 C81 H81B 109.2 . . ?
H81A C81 H81B 107.9 . . ?
O27 C83 H83A 110.1 . . ?
O27 C83 H83B 110.1 . . ?
O27 C83 C86 107.9(8) . . ?
H83A C83 H83B 108.4 . . ?
C86 C83 H83A 110.1 . . ?
C86 C83 H83B 110.1 . . ?
O27 C84 H84A 110.2 . . ?
O27 C84 H84B 110.2 . . ?
O27 C84 C88 107.6(8) . . ?
H84A C84 H84B 108.5 . . ?
C88 C84 H84A 110.2 . . ?
C88 C84 H84B 110.2 . . ?
O30 C85 C78 97.0(6) . . ?
O30 C85 H85A 112.4 . . ?
O30 C85 H85B 112.4 . . ?
C78 C85 H85A 112.4 . . ?
C78 C85 H85B 112.4 . . ?
H85A C85 H85B 109.9 . . ?
O30 C86 C83 108.2(8) . . ?
O30 C86 H86A 110.1 . . ?
O30 C86 H86B 110.1 . . ?
C83 C86 H86A 110.1 . . ?
C83 C86 H86B 110.1 . . ?
H86A C86 H86B 108.4 . . ?
O31 C88 C84 110.9(8) . . ?
O31 C88 H88A 109.5 . . ?
O31 C88 H88B 109.5 . . ?
C84 C88 H88A 109.5 . . ?
C84 C88 H88B 109.5 . . ?
H88A C88 H88B 108.1 . . ?
O29 C89 C78 115.5(8) . . ?
O29 C89 H89A 108.4 . . ?
O29 C89 H89B 108.4 . . ?
C78 C89 H89A 108.4 . . ?
C78 C89 H89B 108.4 . . ?
H89A C89 H89B 107.5 . . ?
O32 C90 H90A 109.3 . . ?
O32 C90 H90B 109.3 . . ?
O32 C90 C93 111.4(10) . . ?
H90A C90 H90B 108.0 . . ?
C93 C90 H90A 109.3 . . ?
C93 C90 H90B 109.3 . . ?
O32 C91 H91A 109.4 . . ?
O32 C91 H91B 109.4 . . ?
O32 C91 C92 111.1(10) . . ?
H91A C91 H91B 108.0 . . ?
C92 C91 H91A 109.4 . . ?
C92 C91 H91B 109.4 . . ?
O28 C92 C91 121.2(11) . . ?
O28 C92 H92A 107.0 . . ?
O28 C92 H92B 107.0 . . ?
C91 C92 H92A 107.0 . . ?
C91 C92 H92B 107.0 . . ?
H92A C92 H92B 106.8 . . ?
O29 C93 C90 111.6(9) . . ?
O29 C93 H93A 109.3 . . ?
O29 C93 H93B 109.3 . . ?
C90 C93 H93A 109.3 . . ?
C90 C93 H93B 109.3 . . ?
H93A C93 H93B 108.0 . . ?
H33C O33 H33D 104.5 . . ?
H34A O34 H34B 109.5 . . ?
N1 C96 C97 179.3(6) . . ?
C96 C97 H97A 109.5 . . ?
C96 C97 H97B 109.5 . . ?
C96 C97 H97C 109.5 . . ?
H97A C97 H97B 109.5 . . ?
H97A C97 H97C 109.5 . . ?
H97B C97 H97C 109.5 . . ?
H0AA O0AA H0AB 104.5 . . ?

loop_
_geom_bond_atom_site_label_1
_geom_bond_atom_site_label_2
_geom_bond_distance
_geom_bond_site_symmetry_2
_geom_bond_publ_flag
O1 H1 0.8200 . ?
O1 C17 1.379(4) . ?
O6 H6 0.8202 . ?
O6 C14 1.367(4) . ?
O8 H8 0.8200 . ?
O8 C47 1.385(4) . ?
O10 H10A 0.8200 . ?
O10 C31 1.371(4) . ?
O14 H14 0.8202 . ?
O14 C54 1.378(4) . ?
O18 H18 0.8200 . ?
O18 C63 1.374(4) . ?
O19 H19A 0.8202 . ?
O19 C64 1.367(5) . ?
O20 H20 0.8195 . ?
O20 C56 1.378(4) . ?
O21 H21 0.8200 . ?
O21 C55 1.367(5) . ?
O22 H22 0.8200 . ?
O22 C66 1.373(5) . ?
O24 H24 0.8200 . ?
O24 C70 1.384(5) . ?
O25 H25 0.8200 . ?
O25 C73 1.379(5) . ?
C1 C3 1.396(5) . ?
C1 C14 1.386(5) . ?
C1 C35 1.531(5) . ?
C3 H3A 0.9300 . ?
C3 C6 1.389(5) . ?
C6 C9 1.507(5) . ?
C6 C17 1.396(5) . ?
C9 H9A 0.9800 . ?
C9 C21 1.532(5) . ?
C9 C28 1.537(5) . ?
C14 C31 1.392(5) . ?
C17 C31 1.387(5) . ?
C21 C40 1.390(5) . ?
C21 C56 1.392(5) . ?
C24 H24A 0.9300 . ?
C24 C30 1.387(5) . ?
C24 C37 1.393(5) . ?
C28 H28A 0.9700 . ?
C28 H28B 0.9700 . ?
C28 C57 1.516(5) . ?
C30 C35 1.529(5) . ?
C30 C54 1.387(5) . ?
C33 H33A 0.9700 . ?
C33 H33B 0.9700 . ?
C33 C35 1.535(5) . ?
C33 C52 1.518(5) . ?
C35 H35 0.9800 . ?
C37 C42 1.517(5) . ?
C37 C47 1.387(5) . ?
C40 H40 0.9300 . ?
C40 C59 1.389(5) . ?
C42 H42 0.9800 . ?
C42 C48 1.541(5) . ?
C42 C51 1.521(5) . ?
C47 C55 1.379(5) . ?
C48 H48A 0.9700 . ?
C48 H48B 0.9700 . ?
C48 C58 1.517(5) . ?
C50 H50 0.9300 . ?
C50 C51 1.396(6) . ?
C50 C62 1.399(5) . ?
C51 C64 1.392(6) . ?
C52 H52A 0.9700 . ?
C52 H52B 0.9700 . ?
C52 C77 1.507(6) . ?
C54 C55 1.395(6) . ?
C56 C66 1.382(5) . ?
C57 H57A 0.9700 . ?
C57 H57B 0.9700 . ?
C57 C76 1.517(6) . ?
C58 H58A 0.9700 . ?
C58 H58B 0.9700 . ?
C58 C69 1.516(6) . ?
C59 C61 1.534(5) . ?
C59 C63 1.385(5) . ?
C61 H61 0.9800 . ?
C61 C62 1.523(6) . ?
C61 C67 1.533(6) . ?
C62 C70 1.397(6) . ?
C63 C66 1.393(5) . ?
C64 C73 1.388(6) . ?
C67 H67A 0.9700 . ?
C67 H67B 0.9700 . ?
C67 C75 1.522(6) . ?
C69 H69A 0.9600 . ?
C69 H69B 0.9600 . ?
C69 H69C 0.9600 . ?
C70 C73 1.376(7) . ?
C75 H75A 0.9700 . ?
C75 H75B 0.9700 . ?
C75 C79 1.513(7) . ?
C76 H76A 0.9600 . ?
C76 H76B 0.9600 . ?
C76 H76C 0.9600 . ?
C77 H77A 0.9600 . ?
C77 H77B 0.9600 . ?
C77 H77C 0.9600 . ?
C79 H79A 0.9600 . ?
C79 H79B 0.9600 . ?
C79 H79C 0.9600 . ?
O2 H2 0.8200 . ?
O2 C20 1.376(4) . ?
O3 H3 0.8202 . ?
O3 C11 1.382(4) . ?
O4 H4 0.8200 . ?
O4 C29 1.387(4) . ?
O5 H5 0.8200 . ?
O5 C13 1.385(4) . ?
O7 H7 0.8200 . ?
O7 C22 1.391(4) . ?
O9 H9 0.8204 . ?
O9 C25 1.381(4) . ?
O11 H11 0.8200 . ?
O11 C27 1.366(4) . ?
O12 H12 0.8200 . ?
O12 C38 1.375(5) . ?
O13 H13 0.8200 . ?
O13 C44 1.377(4) . ?
O15 H15 0.8200 . ?
O15 C36 1.386(4) . ?
O16 H16 0.8200 . ?
O16 C41 1.365(4) . ?
O17 H17 0.8200 . ?
O17 C39 1.378(5) . ?
C2 C5 1.387(5) . ?
C2 C11 1.394(5) . ?
C2 C19 1.524(5) . ?
C4 C5 1.381(5) . ?
C4 C13 1.387(5) . ?
C4 C43 1.525(5) . ?
C5 H5A 0.9300 . ?
C7 C12 1.381(5) . ?
C7 C22 1.392(5) . ?
C7 C43 1.520(5) . ?
C8 C10 1.398(5) . ?
C8 C19 1.525(5) . ?
C8 C36 1.385(5) . ?
C10 H10 0.9300 . ?
C10 C23 1.390(5) . ?
C11 C25 1.385(5) . ?
C12 H12A 0.9300 . ?
C12 C15 1.399(5) . ?
C13 C25 1.383(5) . ?
C15 C38 1.385(5) . ?
C15 C45 1.526(5) . ?
C16 C20 1.392(5) . ?
C16 C26 1.383(5) . ?
C16 C45 1.524(5) . ?
C18 C26 1.405(5) . ?
C18 C34 1.512(5) . ?
C18 C44 1.385(5) . ?
C19 H19 0.9800 . ?
C19 C32 1.528(5) . ?
C20 C39 1.387(5) . ?
C22 C41 1.378(5) . ?
C23 C29 1.392(5) . ?
C23 C34 1.529(5) . ?
C26 H26 0.9300 . ?
C27 C29 1.387(5) . ?
C27 C36 1.382(5) . ?
C32 H32A 0.9700 . ?
C32 H32B 0.9700 . ?
C32 C53 1.504(5) . ?
C34 H34 0.9800 . ?
C34 C49 1.535(5) . ?
C38 C41 1.398(5) . ?
C39 C44 1.389(6) . ?
C43 H43 0.9800 . ?
C43 C68 1.524(6) . ?
C45 H45 0.9800 . ?
C45 C46 1.535(5) . ?
C46 H46A 0.9700 . ?
C46 H46B 0.9700 . ?
C46 C60 1.509(5) . ?
C49 H49A 0.9700 . ?
C49 H49B 0.9700 . ?
C49 C65 1.516(6) . ?
C53 H53A 0.9700 . ?
C53 H53B 0.9700 . ?
C53 C72 1.519(6) . ?
C60 H60A 0.9700 . ?
C60 H60B 0.9700 . ?
C60 C71 1.519(6) . ?
C65 H65A 0.9700 . ?
C65 H65B 0.9700 . ?
C65 C74 1.533(6) . ?
C68 H68A 0.9700 . ?
C68 H68B 0.9700 . ?
C68 H68C 0.9700 . ?
C68 H68D 0.9700 . ?
C68 C82 1.512(14) . ?
C68 C94 1.583(11) . ?
C71 H71A 0.9600 . ?
C71 H71B 0.9600 . ?
C71 H71C 0.9600 . ?
C72 H72A 0.9600 . ?
C72 H72B 0.9600 . ?
C72 H72C 0.9600 . ?
C74 H74A 0.9600 . ?
C74 H74B 0.9600 . ?
C74 H74C 0.9600 . ?
C82 H82A 0.9700 . ?
C82 H82B 0.9700 . ?
C82 C87 1.53(2) . ?
C87 H87A 0.9600 . ?
C87 H87B 0.9600 . ?
C87 H87C 0.9600 . ?
C94 H94A 0.9700 . ?
C94 H94B 0.9700 . ?
C94 C95 1.487(14) . ?
C95 H95A 0.9600 . ?
C95 H95B 0.9600 . ?
C95 H95C 0.9600 . ?
O23 C78 1.420(5) . ?
O23 C80 1.433(6) . ?
O26 H26A 0.8200 . ?
O26 C81 1.466(6) . ?
O27 C83 1.425(9) . ?
O27 C84 1.402(8) . ?
O28 H28 0.8200 . ?
O28 C92 1.371(9) . ?
O29 C89 1.421(8) . ?
O29 C93 1.429(8) . ?
O30 C85 1.425(7) . ?
O30 C86 1.422(8) . ?
O31 H31 0.8201 . ?
O31 C88 1.461(8) . ?
O32 C90 1.417(9) . ?
O32 C91 1.405(9) . ?
C78 H78C 0.9700 . ?
C78 H78D 0.9700 . ?
C78 H78A 0.9700 . ?
C78 H78B 0.9700 . ?
C78 C85 1.425(7) . ?
C78 C89 1.593(9) . ?
C80 H80A 0.9700 . ?
C80 H80B 0.9700 . ?
C80 C81 1.464(8) . ?
C81 H81A 0.9700 . ?
C81 H81B 0.9700 . ?
C83 H83A 0.9700 . ?
C83 H83B 0.9700 . ?
C83 C86 1.509(8) . ?
C84 H84A 0.9700 . ?
C84 H84B 0.9700 . ?
C84 C88 1.507(8) . ?
C85 H85A 0.9700 . ?
C85 H85B 0.9700 . ?
C86 H86A 0.9700 . ?
C86 H86B 0.9700 . ?
C88 H88A 0.9700 . ?
C88 H88B 0.9700 . ?
C89 H89A 0.9700 . ?
C89 H89B 0.9700 . ?
C90 H90A 0.9700 . ?
C90 H90B 0.9700 . ?
C90 C93 1.525(9) . ?
C91 H91A 0.9700 . ?
C91 H91B 0.9700 . ?
C91 C92 1.525(9) . ?
C92 H92A 0.9700 . ?
C92 H92B 0.9700 . ?
C93 H93A 0.9700 . ?
C93 H93B 0.9700 . ?
O33 H33C 0.8502 . ?
O33 H33D 0.8489 . ?
O34 H34A 0.8496 . ?
O34 H34B 0.8501 . ?
N1 C96 1.143(7) . ?
C96 C97 1.451(8) . ?
C97 H97A 0.9600 . ?
C97 H97B 0.9600 . ?
C97 H97C 0.9600 . ?
O0AA H0AA 0.8504 . ?
O0AA H0AB 0.8499 . ?

loop_
_geom_hbond_atom_site_label_D
_geom_hbond_atom_site_label_H
_geom_hbond_atom_site_label_A
_geom_hbond_distance_DH
_geom_hbond_distance_HA
_geom_hbond_distance_DA
_geom_hbond_angle_DHA
_geom_hbond_site_symmetry_A
_geom_hbond_publ_flag
O1 H1 O23 0.82 2.17 2.931(4) 154.0 . yes
O1 H1 O26 0.82 2.86 3.365(5) 121.9 . yes
O6 H6 O13 0.82 2.36 3.114(4) 152.3 3_676 yes
O8 H8 O19 0.82 2.02 2.805(4) 159.4 . yes
O10 H10A O9 0.82 1.82 2.633(4) 170.5 4_675 yes
O14 H14 O6 0.82 1.94 2.746(4) 168.8 . yes
O18 H18 O7 0.82 1.90 2.664(4) 154.9 3_666 yes
O19 H19A O0AA 0.82 1.63 2.422(12) 160.4 . yes
O20 H20 O1 0.82 2.17 2.951(4) 158.8 . yes
O20 H20 O19 0.82 2.62 3.010(4) 110.7 1_655 yes
O21 H21 O26 0.82 2.22 2.955(5) 149.6 1_455 yes
O24 H24 O18 0.82 1.92 2.711(5) 163.0 . yes
O2 H2 O31 0.82 1.94 2.688(7) 150.8 4_676 yes
O3 H3 O27 0.82 2.32 2.985(10) 139.1 4_576 yes
O3 H3 O30 0.82 2.75 3.499(7) 152.6 4_576 yes
O3 H3 O32 0.82 2.71 3.437(14) 148.4 4_576 yes
O4 H4 O34 0.82 1.88 2.673(5) 162.3 3_576 yes
O5 H5 O10 0.82 2.68 3.435(4) 154.2 4_576 yes
O5 H5 O33 0.82 2.31 2.623(4) 103.0 4_576 yes
O7 H7 O5 0.82 1.98 2.750(4) 157.3 . yes
O9 H9 O28 0.82 2.32 3.128(9) 169.6 4_576 yes
O12 H12 O2 0.82 2.06 2.831(4) 156.5 . yes
O13 H13 O4 0.82 1.97 2.771(4) 165.9 . yes
O15 H15 O3 0.82 2.05 2.845(4) 163.6 . yes
O26 H26A O10 0.82 1.85 2.621(5) 155.7 . yes
O31 H31 O0AA 0.82 1.93 2.620(13) 141.8 . yes
O33 H33C O6 0.85 2.17 2.766(4) 127.5 . yes
O33 H33C O10 0.85 2.39 3.199(4) 159.5 . yes
O33 H33D O13 0.85 2.37 3.211(4) 168.7 3_676 yes
O34 H34A N1 0.85 2.05 2.902(7) 179.5 . yes
O34 H34B O8 0.85 2.22 3.002(5) 153.7 . yes
O0AA H0AA O23 0.85 1.92 2.709(13) 153.1 1_455 yes
O0AA H0AB O17 0.85 2.27 2.954(13) 137.2 4_575 yes

loop_
_geom_torsion_atom_site_label_1
_geom_torsion_atom_site_label_2
_geom_torsion_atom_site_label_3
_geom_torsion_atom_site_label_4
_geom_torsion
_geom_torsion_site_symmetry_1
_geom_torsion_site_symmetry_2
_geom_torsion_site_symmetry_3
_geom_torsion_site_symmetry_4
_geom_torsion_publ_flag
O1 C17 C31 O10 -2.6(5) . . . . ?
O1 C17 C31 C14 177.5(3) . . . . ?
O6 C14 C31 O10 1.5(5) . . . . ?
O6 C14 C31 C17 -178.6(3) . . . . ?
O8 C47 C55 O21 -1.8(6) . . . . ?
O8 C47 C55 C54 179.1(3) . . . . ?
O14 C54 C55 O21 2.3(6) . . . . ?
O14 C54 C55 C47 -178.7(3) . . . . ?
O18 C63 C66 O22 -0.8(7) . . . . ?
O18 C63 C66 C56 177.3(4) . . . . ?
O19 C64 C73 O25 1.1(6) . . . . ?
O19 C64 C73 C70 178.4(4) . . . . ?
O20 C56 C66 O22 -3.6(7) . . . . ?
O20 C56 C66 C63 178.5(4) . . . . ?
O24 C70 C73 O25 -1.9(7) . . . . ?
O24 C70 C73 C64 -179.2(4) . . . . ?
C1 C3 C6 C9 -179.4(3) . . . . ?
C1 C3 C6 C17 -0.3(5) . . . . ?
C1 C14 C31 O10 -179.4(3) . . . . ?
C1 C14 C31 C17 0.4(6) . . . . ?
C3 C1 C14 O6 -179.3(3) . . . . ?
C3 C1 C14 C31 1.7(5) . . . . ?
C3 C1 C35 C30 -99.6(4) . . . . ?
C3 C1 C35 C33 26.6(5) . . . . ?
C3 C6 C9 C21 95.5(4) . . . . ?
C3 C6 C9 C28 -30.3(5) . . . . ?
C3 C6 C17 O1 -177.6(3) . . . . ?
C3 C6 C17 C31 2.6(5) . . . . ?
C6 C9 C21 C40 -73.8(4) . . . . ?
C6 C9 C21 C56 107.4(4) . . . . ?
C6 C9 C28 C57 -174.1(3) . . . . ?
C6 C17 C31 O10 177.2(3) . . . . ?
C6 C17 C31 C14 -2.7(6) . . . . ?
C9 C6 C17 O1 1.4(5) . . . . ?
C9 C6 C17 C31 -178.4(3) . . . . ?
C9 C21 C40 C59 -177.2(4) . . . . ?
C9 C21 C56 O20 -0.5(6) . . . . ?
C9 C21 C56 C66 177.6(4) . . . . ?
C9 C28 C57 C76 -177.7(4) . . . . ?
C14 C1 C3 C6 -1.8(5) . . . . ?
C14 C1 C35 C30 80.5(4) . . . . ?
C14 C1 C35 C33 -153.3(3) . . . . ?
C17 C6 C9 C21 -83.5(4) . . . . ?
C17 C6 C9 C28 150.7(3) . . . . ?
C21 C9 C28 C57 60.2(4) . . . . ?
C21 C40 C59 C61 177.0(4) . . . . ?
C21 C40 C59 C63 -1.1(6) . . . . ?
C21 C56 C66 O22 178.2(4) . . . . ?
C21 C56 C66 C63 0.3(7) . . . . ?
C24 C30 C35 C1 79.5(4) . . . . ?
C24 C30 C35 C33 -47.1(4) . . . . ?
C24 C30 C54 O14 -179.4(3) . . . . ?
C24 C30 C54 C55 0.6(5) . . . . ?
C24 C37 C42 C48 50.8(4) . . . . ?
C24 C37 C42 C51 -76.2(4) . . . . ?
C24 C37 C47 O8 178.8(3) . . . . ?
C24 C37 C47 C55 -0.9(5) . . . . ?
C28 C9 C21 C40 52.6(5) . . . . ?
C28 C9 C21 C56 -126.2(4) . . . . ?
C30 C24 C37 C42 -176.5(3) . . . . ?
C30 C24 C37 C47 2.9(5) . . . . ?
C30 C54 C55 O21 -177.8(4) . . . . ?
C30 C54 C55 C47 1.3(6) . . . . ?
C35 C1 C3 C6 178.3(3) . . . . ?
C35 C1 C14 O6 0.7(5) . . . . ?
C35 C1 C14 C31 -178.4(3) . . . . ?
C35 C30 C54 O14 0.9(5) . . . . ?
C35 C30 C54 C55 -179.1(3) . . . . ?
C35 C33 C52 C77 172.5(4) . . . . ?
C37 C24 C30 C35 176.9(3) . . . . ?
C37 C24 C30 C54 -2.8(5) . . . . ?
C37 C42 C48 C58 63.0(4) . . . . ?
C37 C42 C51 C50 96.5(4) . . . . ?
C37 C42 C51 C64 -79.7(4) . . . . ?
C37 C47 C55 O21 177.9(4) . . . . ?
C37 C47 C55 C54 -1.1(6) . . . . ?
C40 C21 C56 O20 -179.3(4) . . . . ?
C40 C21 C56 C66 -1.2(6) . . . . ?
C40 C59 C61 C62 78.5(5) . . . . ?
C40 C59 C61 C67 -50.2(5) . . . . ?
C40 C59 C63 O18 -177.0(4) . . . . ?
C40 C59 C63 C66 0.1(7) . . . . ?
C42 C37 C47 O8 -1.8(5) . . . . ?
C42 C37 C47 C55 178.5(3) . . . . ?
C42 C48 C58 C69 -177.0(3) . . . . ?
C42 C51 C64 O19 -2.2(5) . . . . ?
C42 C51 C64 C73 178.0(4) . . . . ?
C47 C37 C42 C48 -128.5(4) . . . . ?
C47 C37 C42 C51 104.4(4) . . . . ?
C48 C42 C51 C50 -29.6(5) . . . . ?
C48 C42 C51 C64 154.2(3) . . . . ?
C50 C51 C64 O19 -178.6(3) . . . . ?
C50 C51 C64 C73 1.7(6) . . . . ?
C50 C62 C70 O24 -179.9(4) . . . . ?
C50 C62 C70 C73 -0.1(6) . . . . ?
C51 C42 C48 C58 -171.3(3) . . . . ?
C51 C50 C62 C61 178.4(3) . . . . ?
C51 C50 C62 C70 0.0(6) . . . . ?
C51 C64 C73 O25 -179.2(4) . . . . ?
C51 C64 C73 C70 -1.8(6) . . . . ?
C52 C33 C35 C1 173.7(3) . . . . ?
C52 C33 C35 C30 -60.8(4) . . . . ?
C54 C30 C35 C1 -100.8(4) . . . . ?
C54 C30 C35 C33 132.6(3) . . . . ?
C56 C21 C40 C59 1.6(6) . . . . ?
C59 C61 C62 C50 -101.2(4) . . . . ?
C59 C61 C62 C70 77.1(5) . . . . ?
C59 C61 C67 C75 -59.3(4) . . . . ?
C59 C63 C66 O22 -177.7(4) . . . . ?
C59 C63 C66 C56 0.3(7) . . . . ?
C61 C59 C63 O18 4.9(6) . . . . ?
C61 C59 C63 C66 -178.1(4) . . . . ?
C61 C62 C70 O24 1.7(6) . . . . ?
C61 C62 C70 C73 -178.5(4) . . . . ?
C61 C67 C75 C79 -177.0(4) . . . . ?
C62 C50 C51 C42 -177.0(3) . . . . ?
C62 C50 C51 C64 -0.8(6) . . . . ?
C62 C61 C67 C75 173.8(3) . . . . ?
C62 C70 C73 O25 178.3(4) . . . . ?
C62 C70 C73 C64 1.0(7) . . . . ?
C63 C59 C61 C62 -103.3(4) . . . . ?
C63 C59 C61 C67 127.9(4) . . . . ?
C67 C61 C62 C50 26.4(5) . . . . ?
C67 C61 C62 C70 -155.3(4) . . . . ?
O2 C20 C39 O17 -0.3(5) . . . . ?
O2 C20 C39 C44 -179.5(3) . . . . ?
O3 C11 C25 O9 0.6(5) . . . . ?
O3 C11 C25 C13 -178.6(3) . . . . ?
O5 C13 C25 O9 -1.2(5) . . . . ?
O5 C13 C25 C11 178.0(3) . . . . ?
O7 C22 C41 O16 0.8(5) . . . . ?
O7 C22 C41 C38 -177.2(3) . . . . ?
O11 C27 C29 O4 3.6(6) . . . . ?
O11 C27 C29 C23 179.1(3) . . . . ?
O11 C27 C36 O15 0.0(5) . . . . ?
O11 C27 C36 C8 179.0(4) . . . . ?
O12 C38 C41 O16 -0.3(5) . . . . ?
O12 C38 C41 C22 177.7(3) . . . . ?
O17 C39 C44 O13 0.7(5) . . . . ?
O17 C39 C44 C18 -179.3(3) . . . . ?
C2 C11 C25 O9 -178.8(3) . . . . ?
C2 C11 C25 C13 2.1(6) . . . . ?
C2 C19 C32 C53 170.1(3) . . . . ?
C4 C13 C25 O9 180.0(3) . . . . ?
C4 C13 C25 C11 -0.8(6) . . . . ?
C4 C43 C68 C82 -177.5(8) . . . . ?
C4 C43 C68 C94 -156.2(5) . . . . ?
C5 C2 C11 O3 178.5(3) . . . . ?
C5 C2 C11 C25 -2.1(5) . . . . ?
C5 C2 C19 C8 -97.0(4) . . . . ?
C5 C2 C19 C32 29.5(5) . . . . ?
C5 C4 C13 O5 -179.1(3) . . . . ?
C5 C4 C13 C25 -0.3(5) . . . . ?
C5 C4 C43 C7 99.1(4) . . . . ?
C5 C4 C43 C68 -28.9(5) . . . . ?
C7 C12 C15 C38 -1.3(5) . . . . ?
C7 C12 C15 C45 176.5(3) . . . . ?
C7 C22 C41 O16 179.8(3) . . . . ?
C7 C22 C41 C38 1.8(6) . . . . ?
C7 C43 C68 C82 55.5(9) . . . . ?
C7 C43 C68 C94 76.9(6) . . . . ?
C8 C10 C23 C29 1.8(6) . . . . ?
C8 C10 C23 C34 -177.6(3) . . . . ?
C8 C19 C32 C53 -63.9(4) . . . . ?
C10 C8 C19 C2 75.2(4) . . . . ?
C10 C8 C19 C32 -51.8(4) . . . . ?
C10 C8 C36 O15 -178.2(3) . . . . ?
C10 C8 C36 C27 2.8(6) . . . . ?
C10 C23 C29 O4 176.1(3) . . . . ?
C10 C23 C29 C27 0.7(6) . . . . ?
C10 C23 C34 C18 -76.8(4) . . . . ?
C10 C23 C34 C49 50.6(5) . . . . ?
C11 C2 C5 C4 1.0(5) . . . . ?
C11 C2 C19 C8 81.9(4) . . . . ?
C11 C2 C19 C32 -151.6(3) . . . . ?
C12 C7 C22 O7 177.1(3) . . . . ?
C12 C7 C22 C41 -1.8(5) . . . . ?
C12 C7 C43 C4 -75.0(4) . . . . ?
C12 C7 C43 C68 53.2(5) . . . . ?
C12 C15 C38 O12 -177.9(3) . . . . ?
C12 C15 C38 C41 1.2(5) . . . . ?
C12 C15 C45 C16 75.0(4) . . . . ?
C12 C15 C45 C46 -52.9(4) . . . . ?
C13 C4 C5 C2 0.2(5) . . . . ?
C13 C4 C43 C7 -81.4(4) . . . . ?
C13 C4 C43 C68 150.7(4) . . . . ?
C15 C38 C41 O16 -179.5(3) . . . . ?
C15 C38 C41 C22 -1.5(6) . . . . ?
C15 C45 C46 C60 -60.7(4) . . . . ?
C16 C20 C39 O17 179.9(3) . . . . ?
C16 C20 C39 C44 0.7(5) . . . . ?
C16 C45 C46 C60 172.9(3) . . . . ?
C18 C34 C49 C65 -173.8(3) . . . . ?
C19 C2 C5 C4 179.9(3) . . . . ?
C19 C2 C11 O3 -0.4(5) . . . . ?
C19 C2 C11 C25 178.9(3) . . . . ?
C19 C8 C10 C23 177.4(3) . . . . ?
C19 C8 C36 O15 0.8(6) . . . . ?
C19 C8 C36 C27 -178.1(3) . . . . ?
C19 C32 C53 C72 -179.8(3) . . . . ?
C20 C16 C26 C18 0.3(5) . . . . ?
C20 C16 C45 C15 77.4(4) . . . . ?
C20 C16 C45 C46 -156.4(3) . . . . ?
C20 C39 C44 O13 179.9(3) . . . . ?
C20 C39 C44 C18 -0.1(6) . . . . ?
C22 C7 C12 C15 1.6(5) . . . . ?
C22 C7 C43 C4 105.1(4) . . . . ?
C22 C7 C43 C68 -126.7(4) . . . . ?
C23 C34 C49 C65 60.8(4) . . . . ?
C26 C16 C20 O2 179.4(3) . . . . ?
C26 C16 C20 C39 -0.8(5) . . . . ?
C26 C16 C45 C15 -100.4(4) . . . . ?
C26 C16 C45 C46 25.7(5) . . . . ?
C26 C18 C34 C23 100.9(4) . . . . ?
C26 C18 C34 C49 -25.2(5) . . . . ?
C26 C18 C44 O13 179.6(3) . . . . ?
C26 C18 C44 C39 -0.4(5) . . . . ?
C29 C23 C34 C18 103.8(4) . . . . ?
C29 C23 C34 C49 -128.8(4) . . . . ?
C29 C27 C36 O15 -179.5(3) . . . . ?
C29 C27 C36 C8 -0.4(6) . . . . ?
C34 C18 C26 C16 -177.3(3) . . . . ?
C34 C18 C44 O13 -2.7(5) . . . . ?
C34 C18 C44 C39 177.2(3) . . . . ?
C34 C23 C29 O4 -4.5(6) . . . . ?
C34 C23 C29 C27 -179.9(3) . . . . ?
C34 C49 C65 C74 -179.0(3) . . . . ?
C36 C8 C10 C23 -3.6(6) . . . . ?
C36 C8 C19 C2 -103.8(4) . . . . ?
C36 C8 C19 C32 129.2(4) . . . . ?
C36 C27 C29 O4 -176.9(3) . . . . ?
C36 C27 C29 C23 -1.4(6) . . . . ?
C38 C15 C45 C16 -107.3(4) . . . . ?
C38 C15 C45 C46 124.8(4) . . . . ?
C43 C4 C5 C2 179.8(3) . . . . ?
C43 C4 C13 O5 1.3(5) . . . . ?
C43 C4 C13 C25 -179.9(3) . . . . ?
C43 C7 C12 C15 -178.3(3) . . . . ?
C43 C7 C22 O7 -3.0(5) . . . . ?
C43 C7 C22 C41 178.1(3) . . . . ?
C43 C68 C82 C87 82.9(12) . . . . ?
C43 C68 C94 C95 168.5(7) . . . . ?
C44 C18 C26 C16 0.3(5) . . . . ?
C44 C18 C34 C23 -76.6(4) . . . . ?
C44 C18 C34 C49 157.3(3) . . . . ?
C45 C15 C38 O12 4.3(5) . . . . ?
C45 C15 C38 C41 -176.5(3) . . . . ?
C45 C16 C20 O2 1.5(5) . . . . ?
C45 C16 C20 C39 -178.7(3) . . . . ?
C45 C16 C26 C18 178.2(3) . . . . ?
C45 C46 C60 C71 176.4(3) . . . . ?
O23 C78 C85 O30 61.7(7) . . . . ?
O23 C78 C89 O29 -57.0(11) . . . . ?
O23 C80 C81 O26 -72.5(6) . . . . ?
O27 C83 C86 O30 66.1(12) . . . . ?
O27 C84 C88 O31 58.5(11) . . . . ?
O32 C90 C93 O29 86.8(15) . . . . ?
O32 C91 C92 O28 29(2) . . . . ?
C78 O23 C80 C81 175.5(4) . . . . ?
C80 O23 C78 C85 163.1(5) . . . . ?
C80 O23 C78 C89 -163.6(6) . . . . ?
C83 O27 C84 C88 -161.4(9) . . . . ?
C84 O27 C83 C86 179.3(10) . . . . ?
C85 O30 C86 C83 -177.4(8) . . . . ?
C86 O30 C85 C78 -177.0(8) . . . . ?
C89 O29 C93 C90 -85.3(13) . . . . ?
C90 O32 C91 C92 163.8(14) . . . . ?
C91 O32 C90 C93 -173.5(15) . . . . ?
C93 O29 C89 C78 -174.8(9) . . . . ?

loop_
_platon_squeeze_void_nr
_platon_squeeze_void_average_x
_platon_squeeze_void_average_y
_platon_squeeze_void_average_z
_platon_squeeze_void_volume
_platon_squeeze_void_count_electrons
_platon_squeeze_void_content
1 0.500 1.000 0.000 610 198 ' '
2 0.000 0.500 0.500 610 198 ' '
